data_7035333
loop_
_publ_author_name
'Tsang, Chui-Shan'
'Chen, Lingjing'
'Li, Lu-Wei'
'Yiu, Shek-Man'
'Lau, Tai-Chu'
'Kwong, Hoi-Lun'

_publ_section_title
;
 Metallosupramolecular Ni2L3 and Ni4L6 complexes of bis-bidentate
 pyridine-containing ligands: X-ray structures and catalytic proton
 reduction.
;
_journal_issue 29
_journal_name_full 'Dalton transactions (Cambridge, England : 2003)'
_journal_page_first 13087
_journal_page_last 13092
_journal_paper_doi 10.1039/c5dt01706h
_journal_volume 44
_journal_year 2015
_chemical_absolute_configuration ad
_chemical_formula_moiety 'C180 H180 N24 Ni4 S12, 8(Cl O4), 0.5(C2 H3 N), 0.75(C H2 Cl2)'
_chemical_formula_sum 'C181.75 H183 Cl9.5 N24.5 Ni4 O32 S12'
_chemical_formula_weight 4178.86
_chemical_name_systematic
;
 ? 
;
_space_group_crystal_system trigonal
_space_group_IT_number 143
_space_group_name_Hall 'P 3'
_space_group_name_H-M_alt 'P 3'
_symmetry_space_group_name_Hall 'P 3'
_symmetry_space_group_name_H-M 'P 3'
_atom_sites_solution_hydrogens geom
_atom_sites_solution_primary direct
_atom_sites_solution_secondary difmap
_audit_creation_date 2011-10-07
_audit_creation_method
;
  Olex2 1.1
  (compiled 2011.09.07 svn.r1971, GUI svn.r3853)
;
_audit_update_record
;
2015-04-13 deposited with the CCDC.
2015-06-05 downloaded from the CCDC.
;
_cell_angle_alpha 90.00
_cell_angle_beta 90.00
_cell_angle_gamma 120.00
_cell_formula_units_Z 2
_cell_length_a 26.2992(4)
_cell_length_b 26.2992(4)
_cell_length_c 19.8472(5)
_cell_measurement_reflns_used 12690
_cell_measurement_temperature 173(2)
_cell_measurement_theta_max 71.5300
_cell_measurement_theta_min 3.3582
_cell_volume 11888.2(4)
_computing_cell_refinement 'CrysAlisPro, Agilent Technologies'
_computing_data_collection 'CrysAlisPro, Agilent Technologies'
_computing_data_reduction 'CrysAlisPro, Agilent Technologies'
_computing_molecular_graphics
;
O. V. Dolomanov, L. J. Bourhis, R. J. Gildea, J. A. K. Howard and H. Puschmann,
OLEX2: a complete structure solution, refinement and analysis program.
J. Appl. Cryst. (2009). 42, 339-341.
;
_computing_publication_material
;
O. V. Dolomanov, L. J. Bourhis, R. J. Gildea, J. A. K. Howard and H. Puschmann,
OLEX2: a complete structure solution, refinement and analysis program.
J. Appl. Cryst. (2009). 42, 339-341.
;
_computing_structure_refinement
;
XH, G.M. Sheldrick, Acta Cryst.
(2008). A64, 112-122
;
_computing_structure_solution 'SHELXS-97 (Sheldrick, 1990)'
_diffrn_ambient_temperature 173(2)
_diffrn_detector_area_resol_mean 16.1270
_diffrn_measured_fraction_theta_full 0.999
_diffrn_measured_fraction_theta_max 0.999
_diffrn_measurement_device_type 'Xcalibur, Sapphire3, Gemini ultra'
_diffrn_measurement_method '\w scans'
_diffrn_radiation_monochromator mirror
_diffrn_radiation_type 'CU K\a'
_diffrn_radiation_wavelength 1.54184
_diffrn_reflns_av_R_equivalents 0.0313
_diffrn_reflns_av_unetI/netI 0.0463
_diffrn_reflns_limit_h_max 29
_diffrn_reflns_limit_h_min -31
_diffrn_reflns_limit_k_max 31
_diffrn_reflns_limit_k_min -29
_diffrn_reflns_limit_l_max 16
_diffrn_reflns_limit_l_min -23
_diffrn_reflns_number 28760
_diffrn_reflns_theta_full 66.99
_diffrn_reflns_theta_max 66.99
_diffrn_reflns_theta_min 3.36
_diffrn_source 'Enhance Ultra (Cu) X-ray Source'
_diffrn_source_current n/a
_diffrn_source_voltage n/a
_exptl_absorpt_coefficient_mu 2.833
_exptl_absorpt_correction_T_max 1.00000
_exptl_absorpt_correction_T_min 0.40448
_exptl_absorpt_correction_type multi-scan
_exptl_absorpt_process_details
;
CrysAlisPro, Agilent Technologies,
Version 1.171.35.11 (release 16-05-2011 CrysAlis171 .NET)
(compiled May 16 2011,17:55:39)
Empirical absorption correction using spherical harmonics,
 implemented in SCALE3 ABSPACK scaling algorithm.
;
_exptl_crystal_colour colourless
_exptl_crystal_density_diffrn 1.167
_exptl_crystal_density_method 'not measured'
_exptl_crystal_description rectangle
_exptl_crystal_F_000 4333
_exptl_crystal_size_max 0.75
_exptl_crystal_size_mid 0.22
_exptl_crystal_size_min 0.04
_platon_squeeze_details
;
;
_refine_diff_density_max 0.737
_refine_diff_density_min -0.463
_refine_diff_density_rms 0.069
_refine_ls_abs_structure_details 'Flack H D (1983), Acta Cryst. A39, 876-881'
_refine_ls_abs_structure_Flack 0.018(14)
_refine_ls_extinction_method none
_refine_ls_goodness_of_fit_ref 1.006
_refine_ls_hydrogen_treatment constr
_refine_ls_matrix_type full
_refine_ls_number_parameters 1614
_refine_ls_number_reflns 18122
_refine_ls_number_restraints 258
_refine_ls_restrained_S_all 1.055
_refine_ls_R_factor_all 0.0623
_refine_ls_R_factor_gt 0.0553
_refine_ls_shift/su_max 0.001
_refine_ls_shift/su_mean 0.000
_refine_ls_structure_factor_coef Fsqd
_refine_ls_weighting_details 'calc w=1/[\s^2^(Fo^2^)+(0.1098P)^2^+0.0000P] where P=(Fo^2^+2Fc^2^)/3'
_refine_ls_weighting_scheme calc
_refine_ls_wR_factor_gt 0.1480
_refine_ls_wR_factor_ref 0.1527
_reflns_number_gt 15399
_reflns_number_total 18122
_reflns_threshold_expression >2sigma(I)
_cod_data_source_file c5dt01706h2.cif
_cod_data_source_block 082911a_shan
_cod_depositor_comments 'Adding full bibliography for 7035333--7035334.cif.'
_cod_original_formula_sum 'C181.75 H183 Cl9.50 N24.50 Ni4 O32 S12'
_cod_database_code 7035333
_absolute_chemical_configuration rmad

loop_
_space_group_symop_id
_space_group_symop_operation_xyz
1 'x, y, z'
2 '-y, x-y, z'
3 '-x+y, -x, z'

loop_
_atom_site_label
_atom_site_type_symbol
_atom_site_fract_x
_atom_site_fract_y
_atom_site_fract_z
_atom_site_U_iso_or_equiv
_atom_site_adp_type
_atom_site_occupancy
_atom_site_symmetry_multiplicity
_atom_site_calc_flag
_atom_site_refinement_flags
_atom_site_disorder_assembly
_atom_site_disorder_group
Ni1 Ni 0.75899(3) 0.82840(3) 0.54053(5) 0.03079(18) Uani 1 1 d . . .
Ni2 Ni 1.0000 1.0000 0.13825(7) 0.0314(3) Uani 1 3 d S . .
Ni3 Ni 0.49944(3) 0.40871(3) 1.05110(4) 0.02898(18) Uani 1 1 d . . .
Ni4 Ni 0.6667 0.3333 0.65177(7) 0.0296(3) Uani 1 3 d S . .
S1 S 0.86266(8) 0.98833(6) 0.66703(9) 0.0550(4) Uani 1 1 d . . .
S2 S 0.87671(6) 1.11210(6) 0.52497(10) 0.0502(4) Uani 1 1 d . . .
S3 S 0.76427(7) 0.89797(7) 0.33306(9) 0.0498(4) Uani 1 1 d . . .
S4 S 0.85899(7) 0.83574(6) 0.23508(8) 0.0461(3) Uani 1 1 d . . .
S5 S 0.66020(6) 0.46459(7) 1.17668(8) 0.0458(3) Uani 1 1 d . . .
S6 S 0.43046(6) 0.21527(6) 1.03334(9) 0.0471(3) Uani 1 1 d . . .
S7 S 0.57131(8) 0.47408(7) 0.84445(8) 0.0510(4) Uani 1 1 d . . .
S8 S 0.50396(6) 0.31790(7) 0.74388(8) 0.0472(3) Uani 1 1 d . . .
N1 N 0.75198(19) 0.81530(19) 0.6495(3) 0.0380(10) Uani 1 1 d . . .
N2 N 0.80610(18) 0.9140(2) 0.5747(3) 0.0403(11) Uani 1 1 d . . .
N3 N 0.72637(18) 0.74056(18) 0.5001(2) 0.0327(9) Uani 1 1 d . . .
N4 N 0.83350(19) 0.81912(19) 0.5508(3) 0.0373(10) Uani 1 1 d . . .
N5 N 0.69004(19) 0.84938(19) 0.5143(3) 0.0378(10) Uani 1 1 d . . .
N6 N 0.77976(18) 0.85482(18) 0.4406(2) 0.0345(9) Uani 1 1 d . . .
N7 N 0.92965(19) 0.9408(2) 0.1970(2) 0.0375(10) Uani 1 1 d . . .
N8 N 0.9800(2) 0.9161(2) 0.0922(2) 0.0360(9) Uani 1 1 d . . .
N9 N 0.48742(19) 0.40286(19) 1.1590(2) 0.0340(9) Uani 1 1 d . . .
N10 N 0.58552(17) 0.44588(19) 1.0846(2) 0.0325(9) Uani 1 1 d . . .
N11 N 0.41077(18) 0.3553(2) 1.0099(2) 0.0346(9) Uani 1 1 d . . .
N12 N 0.48825(18) 0.32508(19) 1.0597(2) 0.0355(9) Uani 1 1 d . . .
N13 N 0.52165(19) 0.49895(19) 1.0258(2) 0.0352(9) Uani 1 1 d . . .
N14 N 0.52542(18) 0.41510(18) 0.9514(2) 0.0306(8) Uani 1 1 d . . .
N15 N 0.6076(2) 0.3452(2) 0.7098(2) 0.0369(10) Uani 1 1 d . . .
N16 N 0.73029(19) 0.31182(19) 0.6049(2) 0.0343(9) Uani 1 1 d . . .
C1 C 0.7534(4) 0.6708(4) 0.6774(5) 0.067(2) Uani 1 1 d . . .
H1A H 0.7598 0.6518 0.7163 0.100 Uiso 1 1 calc R . .
H1B H 0.7804 0.7133 0.6797 0.100 Uiso 1 1 calc R . .
H1C H 0.7605 0.6553 0.6358 0.100 Uiso 1 1 calc R . .
C2 C 0.6518(4) 0.6022(3) 0.6367(4) 0.0609(18) Uani 1 1 d . . .
H2A H 0.6680 0.6062 0.5912 0.091 Uiso 1 1 calc R . .
H2B H 0.6120 0.5965 0.6337 0.091 Uiso 1 1 calc R . .
H2C H 0.6502 0.5682 0.6590 0.091 Uiso 1 1 calc R . .
C3 C 0.6915(3) 0.6587(3) 0.6780(4) 0.0523(15) Uani 1 1 d . . .
C4 C 0.7046(5) 0.7069(3) 0.7930(4) 0.083(3) Uani 1 1 d . . .
H4A H 0.6835 0.7100 0.8327 0.099 Uiso 1 1 calc R . .
H4B H 0.7341 0.6968 0.8089 0.099 Uiso 1 1 calc R . .
C5 C 0.6607(4) 0.6588(3) 0.7450(4) 0.067(2) Uani 1 1 d . . .
H5 H 0.6363 0.6193 0.7661 0.080 Uiso 1 1 calc R . .
C6 C 0.6258(3) 0.6818(3) 0.7045(4) 0.0609(18) Uani 1 1 d . . .
H6A H 0.5895 0.6506 0.6832 0.073 Uiso 1 1 calc R . .
H6B H 0.6185 0.7101 0.7293 0.073 Uiso 1 1 calc R . .
C7 C 0.6793(3) 0.7101(3) 0.6574(3) 0.0445(13) Uani 1 1 d . . .
H7 H 0.6701 0.7111 0.6087 0.053 Uiso 1 1 calc R . .
C8 C 0.7239(3) 0.7660(3) 0.6854(3) 0.0454(13) Uani 1 1 d . . .
C9 C 0.7347(4) 0.7649(3) 0.7555(3) 0.0608(19) Uani 1 1 d . . .
C10 C 0.7740(5) 0.8176(4) 0.7878(4) 0.079(3) Uani 1 1 d . . .
H10 H 0.7817 0.8179 0.8346 0.095 Uiso 1 1 calc R . .
C11 C 0.8011(4) 0.8688(3) 0.7511(4) 0.068(2) Uani 1 1 d . . .
H11 H 0.8274 0.9052 0.7720 0.081 Uiso 1 1 calc R . .
C12 C 0.7889(3) 0.8655(3) 0.6822(3) 0.0452(13) Uani 1 1 d . . .
C13 C 0.8164(3) 0.9182(2) 0.6374(3) 0.0417(13) Uani 1 1 d . . .
C14 C 0.8358(2) 0.9676(2) 0.5429(3) 0.0406(12) Uani 1 1 d . . .
H14 H 0.8336 0.9723 0.4958 0.049 Uiso 1 1 calc R . .
C15 C 0.8687(2) 1.0135(2) 0.5853(4) 0.0462(14) Uani 1 1 d . . .
C16 C 0.9062(3) 1.0754(2) 0.5685(3) 0.0436(13) Uani 1 1 d . . .
C17 C 0.9640(3) 1.1116(2) 0.5760(3) 0.0429(12) Uani 1 1 d . . .
H17 H 0.9884 1.0996 0.5977 0.051 Uiso 1 1 calc R . .
C18 C 0.6253(4) 0.7319(3) 0.3545(4) 0.067(2) Uani 1 1 d . . .
H18A H 0.6031 0.7114 0.3141 0.100 Uiso 1 1 calc R . .
H18B H 0.6616 0.7303 0.3565 0.100 Uiso 1 1 calc R . .
H18C H 0.6348 0.7730 0.3528 0.100 Uiso 1 1 calc R . .
C19 C 0.5880(3) 0.7023(3) 0.4176(4) 0.0512(15) Uani 1 1 d . . .
C20 C 0.5407(3) 0.7189(4) 0.4274(5) 0.072(2) Uani 1 1 d . . .
H20A H 0.5590 0.7617 0.4303 0.108 Uiso 1 1 calc R . .
H20B H 0.5190 0.7011 0.4690 0.108 Uiso 1 1 calc R . .
H20C H 0.5136 0.7046 0.3890 0.108 Uiso 1 1 calc R . .
C21 C 0.6059(3) 0.6157(3) 0.4025(4) 0.0532(15) Uani 1 1 d . . .
H21A H 0.5911 0.5745 0.4163 0.064 Uiso 1 1 calc R . .
H21B H 0.6091 0.6176 0.3527 0.064 Uiso 1 1 calc R . .
C22 C 0.5626(3) 0.6351(3) 0.4250(4) 0.0555(16) Uani 1 1 d . . .
H22 H 0.5215 0.6101 0.4082 0.067 Uiso 1 1 calc R . .
C23 C 0.5687(3) 0.6441(3) 0.5028(4) 0.0535(16) Uani 1 1 d . . .
H23A H 0.5805 0.6185 0.5266 0.064 Uiso 1 1 calc R . .
H23B H 0.5347 0.6436 0.5249 0.064 Uiso 1 1 calc R . .
C24 C 0.6218(2) 0.7084(2) 0.4856(3) 0.0420(12) Uani 1 1 d . . .
H24 H 0.6272 0.7407 0.5166 0.050 Uiso 1 1 calc R . .
C25 C 0.6736(2) 0.7024(2) 0.4739(3) 0.0368(11) Uani 1 1 d . . .
C26 C 0.6660(3) 0.6542(2) 0.4328(3) 0.0410(12) Uani 1 1 d . . .
C27 C 0.7124(3) 0.6460(2) 0.4219(3) 0.0420(12) Uani 1 1 d . . .
H27 H 0.7082 0.6147 0.3941 0.050 Uiso 1 1 calc R . .
C28 C 0.7662(3) 0.6838(2) 0.4516(3) 0.0431(13) Uani 1 1 d . . .
H28 H 0.7989 0.6783 0.4452 0.052 Uiso 1 1 calc R . .
C29 C 0.7712(2) 0.7296(2) 0.4908(3) 0.0353(11) Uani 1 1 d . . .
C30 C 0.8275(2) 0.7723(2) 0.5222(3) 0.0372(11) Uani 1 1 d . . .
C31 C 0.6732(5) 0.9225(5) 0.6741(7) 0.106(4) Uani 1 1 d . . .
H31A H 0.6544 0.9466 0.6710 0.159 Uiso 1 1 calc R . .
H31B H 0.6999 0.9313 0.6358 0.159 Uiso 1 1 calc R . .
H31C H 0.6954 0.9314 0.7163 0.159 Uiso 1 1 calc R . .
C32 C 0.6226(6) 0.8327(6) 0.7448(6) 0.102(3) Uani 1 1 d . . .
H32A H 0.6614 0.8400 0.7587 0.153 Uiso 1 1 calc R . .
H32B H 0.5949 0.7904 0.7447 0.153 Uiso 1 1 calc R . .
H32C H 0.6090 0.8520 0.7765 0.153 Uiso 1 1 calc R . .
C33 C 0.6265(4) 0.8579(4) 0.6727(4) 0.070(2) Uani 1 1 d . . .
C34 C 0.5719(5) 0.8769(5) 0.5810(6) 0.093(3) Uani 1 1 d . . .
H34A H 0.5855 0.9181 0.5941 0.112 Uiso 1 1 calc R . .
H34B H 0.5328 0.8609 0.5597 0.112 Uiso 1 1 calc R . .
C35 C 0.5667(4) 0.8410(4) 0.6440(5) 0.080(3) Uani 1 1 d . . .
H35 H 0.5368 0.8374 0.6777 0.096 Uiso 1 1 calc R . .
C36 C 0.5623(3) 0.7840(4) 0.6229(5) 0.067(2) Uani 1 1 d . . .
H36A H 0.5424 0.7688 0.5790 0.081 Uiso 1 1 calc R . .
H36B H 0.5460 0.7530 0.6579 0.081 Uiso 1 1 calc R . .
C37 C 0.6300(3) 0.8177(3) 0.6188(4) 0.0499(15) Uani 1 1 d . . .
H37 H 0.6501 0.7955 0.6324 0.060 Uiso 1 1 calc R . .
C38 C 0.6477(2) 0.8486(3) 0.5518(4) 0.0447(13) Uani 1 1 d . . .
C39 C 0.6153(4) 0.8756(4) 0.5297(5) 0.070(2) Uani 1 1 d . . .
C40 C 0.6268(4) 0.9018(4) 0.4699(6) 0.085(3) Uani 1 1 d . . .
H40 H 0.6060 0.9205 0.4549 0.102 Uiso 1 1 calc R . .
C41 C 0.6704(3) 0.9014(4) 0.4289(5) 0.070(2) Uani 1 1 d . . .
H41 H 0.6788 0.9188 0.3854 0.084 Uiso 1 1 calc R . .
C42 C 0.7003(3) 0.8754(3) 0.4533(4) 0.0508(15) Uani 1 1 d . . .
C43 C 0.7470(2) 0.8749(2) 0.4150(3) 0.0413(13) Uani 1 1 d . . .
C44 C 0.8202(2) 0.8585(2) 0.3953(3) 0.0370(11) Uani 1 1 d . . .
H44 H 0.8472 0.8456 0.4058 0.044 Uiso 1 1 calc R . .
C45 C 0.8201(2) 0.8815(2) 0.3348(3) 0.0379(12) Uani 1 1 d . . .
C46 C 0.8584(3) 0.8926(2) 0.2771(3) 0.0417(12) Uani 1 1 d . . .
C47 C 0.8989(3) 0.9449(3) 0.2498(3) 0.0431(12) Uani 1 1 d . . .
H47 H 0.9052 0.9815 0.2663 0.052 Uiso 1 1 calc R . .
C48 C 0.9134(2) 0.8852(2) 0.1838(3) 0.0370(11) Uani 1 1 d . . .
C49 C 0.9395(2) 0.8694(2) 0.1295(3) 0.0380(11) Uani 1 1 d . . .
C50 C 0.9248(3) 0.8126(3) 0.1163(4) 0.0537(16) Uani 1 1 d . . .
H50 H 0.8962 0.7814 0.1430 0.064 Uiso 1 1 calc R . .
C51 C 0.9522(4) 0.8009(3) 0.0635(4) 0.0627(19) Uani 1 1 d . . .
H51 H 0.9424 0.7617 0.0537 0.075 Uiso 1 1 calc R . .
C52 C 0.9930(3) 0.8462(3) 0.0261(4) 0.0488(14) Uani 1 1 d . . .
C53 C 1.0057(3) 0.9047(3) 0.0407(3) 0.0419(12) Uani 1 1 d . . .
C54 C 1.0470(3) 0.9515(3) -0.0044(3) 0.0509(15) Uani 1 1 d . . .
H54 H 1.0533 0.9917 0.0040 0.061 Uiso 1 1 calc R . .
C55 C 1.0314(4) 0.9277(3) -0.0797(4) 0.0618(18) Uani 1 1 d . . .
H55A H 0.9892 0.9001 -0.0878 0.074 Uiso 1 1 calc R . .
H55B H 1.0484 0.9586 -0.1148 0.074 Uiso 1 1 calc R . .
C56 C 1.0685(4) 0.8977(3) -0.0639(4) 0.0609(18) Uani 1 1 d . . .
H56 H 1.0920 0.8961 -0.1026 0.073 Uiso 1 1 calc R . .
C57 C 1.0285(3) 0.8392(3) -0.0305(4) 0.0583(17) Uani 1 1 d . . .
H57A H 1.0523 0.8230 -0.0119 0.070 Uiso 1 1 calc R . .
H57B H 1.0014 0.8113 -0.0645 0.070 Uiso 1 1 calc R . .
C58 C 1.1038(3) 0.9462(4) -0.0116(5) 0.068(2) Uani 1 1 d . . .
C59 C 1.1539(4) 1.0036(4) -0.0455(7) 0.101(4) Uani 1 1 d . . .
H59A H 1.1397 1.0105 -0.0882 0.152 Uiso 1 1 calc R . .
H59B H 1.1881 0.9989 -0.0540 0.152 Uiso 1 1 calc R . .
H59C H 1.1652 1.0371 -0.0154 0.152 Uiso 1 1 calc R . .
C60 C 1.1268(4) 0.9334(5) 0.0491(5) 0.094(3) Uani 1 1 d . . .
H60A H 1.1469 0.9689 0.0768 0.140 Uiso 1 1 calc R . .
H60B H 1.1546 0.9205 0.0363 0.140 Uiso 1 1 calc R . .
H60C H 1.0943 0.9023 0.0748 0.140 Uiso 1 1 calc R . .
C61 C 0.2740(3) 0.2904(3) 1.1444(4) 0.0607(18) Uani 1 1 d . . .
H61A H 0.2816 0.2888 1.0963 0.091 Uiso 1 1 calc R . .
H61B H 0.2632 0.3206 1.1520 0.091 Uiso 1 1 calc R . .
H61C H 0.2418 0.2522 1.1590 0.091 Uiso 1 1 calc R . .
C62 C 0.3419(3) 0.2554(3) 1.1828(4) 0.0594(17) Uani 1 1 d . . .
H62A H 0.3150 0.2243 1.2135 0.089 Uiso 1 1 calc R . .
H62B H 0.3825 0.2688 1.1965 0.089 Uiso 1 1 calc R . .
H62C H 0.3358 0.2400 1.1368 0.089 Uiso 1 1 calc R . .
C63 C 0.3306(3) 0.3058(3) 1.1855(4) 0.0513(15) Uani 1 1 d . . .
C64 C 0.3779(3) 0.3368(4) 1.3002(4) 0.072(2) Uani 1 1 d . . .
H64A H 0.3677 0.2968 1.3146 0.087 Uiso 1 1 calc R . .
H64B H 0.3799 0.3594 1.3410 0.087 Uiso 1 1 calc R . .
C65 C 0.3304(3) 0.3328(4) 1.2548(4) 0.0605(18) Uani 1 1 d . . .
H65 H 0.2909 0.3165 1.2763 0.073 Uiso 1 1 calc R . .
C66 C 0.3531(3) 0.3921(3) 1.2196(4) 0.0626(19) Uani 1 1 d . . .
H66A H 0.3820 0.4263 1.2462 0.075 Uiso 1 1 calc R . .
H66B H 0.3220 0.3987 1.2010 0.075 Uiso 1 1 calc R . .
C67 C 0.3813(2) 0.3687(3) 1.1668(3) 0.0442(13) Uani 1 1 d . . .
H67 H 0.3828 0.3814 1.1190 0.053 Uiso 1 1 calc R . .
C68 C 0.4373(2) 0.3787(3) 1.1963(3) 0.0401(12) Uani 1 1 d . . .
C69 C 0.4377(3) 0.3662(3) 1.2662(4) 0.0550(16) Uani 1 1 d . . .
C70 C 0.4879(3) 0.3789(4) 1.2953(4) 0.0618(18) Uani 1 1 d . . .
H70 H 0.4882 0.3691 1.3413 0.074 Uiso 1 1 calc R . .
C71 C 0.5405(3) 0.4066(3) 1.2594(3) 0.0541(16) Uani 1 1 d . . .
H71 H 0.5770 0.4188 1.2812 0.065 Uiso 1 1 calc R . .
C72 C 0.5383(2) 0.4157(3) 1.1922(3) 0.0398(12) Uani 1 1 d . . .
C73 C 0.5904(2) 0.4405(2) 1.1485(3) 0.0402(12) Uani 1 1 d . . .
C74 C 0.6392(2) 0.4688(2) 1.0516(3) 0.0376(12) Uani 1 1 d . . .
H74 H 0.6437 0.4754 1.0044 0.045 Uiso 1 1 calc R . .
C75 C 0.6844(2) 0.4808(3) 1.0937(3) 0.0417(12) Uani 1 1 d . . .
C76 C 0.4087(4) 0.4544(4) 0.8659(4) 0.077(2) Uani 1 1 d . . .
H76A H 0.3982 0.4693 0.8262 0.115 Uiso 1 1 calc R . .
H76B H 0.3971 0.4131 0.8588 0.115 Uiso 1 1 calc R . .
H76C H 0.4512 0.4774 0.8732 0.115 Uiso 1 1 calc R . .
C77 C 0.3954(5) 0.5237(4) 0.9387(6) 0.088(3) Uani 1 1 d . . .
H77A H 0.4363 0.5452 0.9539 0.133 Uiso 1 1 calc R . .
H77B H 0.3701 0.5264 0.9731 0.133 Uiso 1 1 calc R . .
H77C H 0.3916 0.5409 0.8965 0.133 Uiso 1 1 calc R . .
C78 C 0.3770(3) 0.4595(4) 0.9272(4) 0.0617(19) Uani 1 1 d . . .
C79 C 0.2905(3) 0.3570(4) 0.9086(5) 0.070(2) Uani 1 1 d . . .
H79A H 0.2934 0.3569 0.8588 0.084 Uiso 1 1 calc R . .
H79B H 0.2488 0.3309 0.9211 0.084 Uiso 1 1 calc R . .
C80 C 0.3101(3) 0.4190(4) 0.9327(4) 0.067(2) Uani 1 1 d . . .
H80 H 0.2860 0.4361 0.9163 0.081 Uiso 1 1 calc R . .
C81 C 0.3172(3) 0.4188(4) 1.0088(4) 0.0641(19) Uani 1 1 d . . .
H81A H 0.2908 0.3806 1.0305 0.077 Uiso 1 1 calc R . .
H81B H 0.3158 0.4514 1.0323 0.077 Uiso 1 1 calc R . .
C82 C 0.3809(3) 0.4304(3) 0.9957(3) 0.0454(13) Uani 1 1 d . . .
H82 H 0.4122 0.4561 1.0285 0.054 Uiso 1 1 calc R . .
C83 C 0.3741(2) 0.3710(3) 0.9809(3) 0.0412(12) Uani 1 1 d . . .
C84 C 0.3277(3) 0.3335(3) 0.9391(4) 0.0498(14) Uani 1 1 d . . .
C85 C 0.3178(3) 0.2779(3) 0.9267(4) 0.0585(17) Uani 1 1 d . . .
H85 H 0.2867 0.2520 0.8980 0.070 Uiso 1 1 calc R . .
C86 C 0.3539(3) 0.2601(3) 0.9566(4) 0.0517(16) Uani 1 1 d . . .
H86 H 0.3477 0.2217 0.9489 0.062 Uiso 1 1 calc R . .
C87 C 0.3997(2) 0.2996(2) 0.9983(3) 0.0384(12) Uani 1 1 d . . .
C88 C 0.4396(2) 0.2847(2) 1.0302(3) 0.0342(11) Uani 1 1 d . . .
C89 C 0.5199(2) 0.3006(2) 1.0860(3) 0.0365(11) Uani 1 1 d . . .
H89 H 0.5561 0.3234 1.1090 0.044 Uiso 1 1 calc R . .
C90 C 0.4957(3) 0.2420(2) 1.0770(3) 0.0404(12) Uani 1 1 d . . .
C91 C 0.5921(4) 0.5828(5) 1.1912(5) 0.084(3) Uani 1 1 d . . .
H91A H 0.6134 0.6151 1.2232 0.126 Uiso 1 1 calc R . .
H91B H 0.6106 0.5945 1.1467 0.126 Uiso 1 1 calc R . .
H91C H 0.5933 0.5481 1.2067 0.126 Uiso 1 1 calc R . .
C92 C 0.5006(5) 0.5468(5) 1.2558(5) 0.083(3) Uani 1 1 d . . .
H92A H 0.5100 0.5172 1.2718 0.125 Uiso 1 1 calc R . .
H92B H 0.4579 0.5293 1.2526 0.125 Uiso 1 1 calc R . .
H92C H 0.5164 0.5798 1.2874 0.125 Uiso 1 1 calc R . .
C93 C 0.5279(3) 0.5685(4) 1.1866(4) 0.066(2) Uani 1 1 d . . .
C94 C 0.5490(5) 0.6439(3) 1.0930(6) 0.091(3) Uani 1 1 d . . .
H94A H 0.5322 0.6655 1.0698 0.109 Uiso 1 1 calc R . .
H94B H 0.5896 0.6727 1.1067 0.109 Uiso 1 1 calc R . .
C95 C 0.5126(4) 0.6136(3) 1.1552(5) 0.073(2) Uani 1 1 d . . .
H95 H 0.5083 0.6400 1.1881 0.088 Uiso 1 1 calc R . .
C96 C 0.4532(4) 0.5594(3) 1.1304(5) 0.0654(19) Uani 1 1 d . . .
H96A H 0.4210 0.5444 1.1640 0.079 Uiso 1 1 calc R . .
H96B H 0.4399 0.5646 1.0857 0.079 Uiso 1 1 calc R . .
C97 C 0.4882(3) 0.5260(3) 1.1292(3) 0.0473(14) Uani 1 1 d . . .
H97 H 0.4656 0.4833 1.1410 0.057 Uiso 1 1 calc R . .
C98 C 0.5214(3) 0.5411(3) 1.0644(3) 0.0425(13) Uani 1 1 d . . .
C99 C 0.5499(4) 0.5999(3) 1.0456(4) 0.0619(19) Uani 1 1 d . . .
C100 C 0.5770(4) 0.6151(3) 0.9848(5) 0.078(3) Uani 1 1 d . . .
H100 H 0.5966 0.6549 0.9707 0.094 Uiso 1 1 calc R . .
C101 C 0.5759(4) 0.5720(3) 0.9432(5) 0.069(2) Uani 1 1 d . . .
H101 H 0.5938 0.5819 0.9000 0.083 Uiso 1 1 calc R . .
C102 C 0.5488(3) 0.5153(3) 0.9653(3) 0.0456(13) Uani 1 1 d . . .
C103 C 0.5473(2) 0.4680(2) 0.9259(3) 0.0384(12) Uani 1 1 d . . .
C104 C 0.5273(2) 0.3772(2) 0.9059(3) 0.0377(11) Uani 1 1 d . . .
H104 H 0.5125 0.3369 0.9159 0.045 Uiso 1 1 calc R . .
C105 C 0.5520(2) 0.4012(3) 0.8448(3) 0.0397(12) Uani 1 1 d . . .
C106 C 0.5623(3) 0.3731(3) 0.7884(3) 0.0415(12) Uani 1 1 d . . .
C107 C 0.6138(2) 0.3818(3) 0.7629(3) 0.0378(11) Uani 1 1 d . . .
H107 H 0.6509 0.4105 0.7800 0.045 Uiso 1 1 calc R . .
C108 C 0.5528(2) 0.3103(2) 0.6945(3) 0.0342(11) Uani 1 1 d . . .
C109 C 0.7320(2) 0.2680(3) 0.6395(3) 0.0403(12) Uani 1 1 d . . .
C110 C 0.7697(3) 0.2475(3) 0.6219(4) 0.0494(14) Uani 1 1 d . . .
H110 H 0.7692 0.2161 0.6461 0.059 Uiso 1 1 calc R . .
C111 C 0.8075(3) 0.2733(3) 0.5690(4) 0.0510(15) Uani 1 1 d . . .
H111 H 0.8335 0.2598 0.5559 0.061 Uiso 1 1 calc R . .
C112 C 0.8077(2) 0.3189(3) 0.5351(3) 0.0439(13) Uani 1 1 d . . .
C113 C 0.7676(2) 0.3366(2) 0.5537(3) 0.0346(11) Uani 1 1 d . . .
C114 C 0.7678(2) 0.3840(2) 0.5121(3) 0.0393(12) Uani 1 1 d . . .
H114 H 0.7368 0.3941 0.5230 0.047 Uiso 1 1 calc R . .
C115 C 0.7734(3) 0.3720(3) 0.4374(3) 0.0465(13) Uani 1 1 d . . .
H11A H 0.7631 0.3944 0.4056 0.056 Uiso 1 1 calc R . .
H11B H 0.7537 0.3299 0.4254 0.056 Uiso 1 1 calc R . .
C116 C 0.8399(3) 0.4000(3) 0.4509(3) 0.0465(13) Uani 1 1 d . . .
H116 H 0.8657 0.4233 0.4125 0.056 Uiso 1 1 calc R . .
C117 C 0.8512(3) 0.3539(3) 0.4777(3) 0.0500(15) Uani 1 1 d . . .
H11C H 0.8919 0.3724 0.4950 0.060 Uiso 1 1 calc R . .
H11D H 0.8472 0.3268 0.4409 0.060 Uiso 1 1 calc R . .
C118 C 0.8330(3) 0.4376(3) 0.5081(3) 0.0512(15) Uani 1 1 d . . .
C119 C 0.8716(3) 0.4516(3) 0.5703(4) 0.063(2) Uani 1 1 d . . .
H11E H 0.8627 0.4747 0.6020 0.095 Uiso 1 1 calc R . .
H11F H 0.9130 0.4741 0.5570 0.095 Uiso 1 1 calc R . .
H11G H 0.8639 0.4149 0.5919 0.095 Uiso 1 1 calc R . .
C120 C 0.8351(4) 0.4922(3) 0.4814(4) 0.065(2) Uani 1 1 d . . .
H12A H 0.8142 0.4834 0.4383 0.098 Uiso 1 1 calc R . .
H12B H 0.8761 0.5229 0.4747 0.098 Uiso 1 1 calc R . .
H12C H 0.8164 0.5059 0.5138 0.098 Uiso 1 1 calc R . .
Cl1 Cl 0.94259(8) 0.79393(9) 0.34978(10) 0.0668(5) Uani 1 1 d . . .
O1 O 0.9717(3) 0.7730(4) 0.3901(4) 0.117(3) Uani 1 1 d . . .
O2 O 0.8822(3) 0.7600(4) 0.3564(4) 0.108(3) Uani 1 1 d . . .
O3 O 0.9586(4) 0.8525(4) 0.3751(5) 0.117(3) Uani 1 1 d . . .
O4 O 0.9609(3) 0.8018(3) 0.2814(3) 0.0837(17) Uani 1 1 d . . .
Cl2 Cl 0.75798(9) 0.53048(8) 0.31371(11) 0.0710(5) Uani 1 1 d U . .
O5 O 0.7794(3) 0.5445(4) 0.2458(4) 0.098(2) Uani 1 1 d U . .
O6 O 0.7484(3) 0.4730(3) 0.3266(4) 0.0911(18) Uani 1 1 d U . .
O7 O 0.7997(4) 0.5723(4) 0.3569(5) 0.134(3) Uani 1 1 d U . .
O8 O 0.7033(3) 0.5305(3) 0.3191(3) 0.0862(16) Uani 1 1 d U . .
Cl3 Cl 0.0000 0.0000 0.7326(2) 0.0789(9) Uani 1 3 d SU . .
O9 O 0.0537(4) 0.0022(4) 0.7525(5) 0.118(3) Uani 1 1 d U . .
O10 O 0.0000 0.0000 0.6646(7) 0.113(4) Uani 1 3 d SU . .
Cl4 Cl 0.13724(9) 0.35006(9) 0.94614(14) 0.0806(6) Uani 1 1 d DU . .
O11 O 0.1646(5) 0.4098(3) 0.9644(6) 0.181(4) Uani 1 1 d DU . .
O12 O 0.0777(3) 0.3194(4) 0.9646(6) 0.143(3) Uani 1 1 d DU . .
O13 O 0.1684(4) 0.3268(5) 0.9858(6) 0.164(4) Uani 1 1 d DU . .
O14 O 0.1467(5) 0.3419(6) 0.8793(4) 0.202(5) Uani 1 1 d DU . .
Cl5 Cl 0.73165(10) 0.54695(14) 0.85410(13) 0.0912(7) Uani 1 1 d DU . .
O15 O 0.7051(4) 0.5717(5) 0.8910(5) 0.171(4) Uani 1 1 d DU . .
O16 O 0.7924(2) 0.5739(4) 0.8617(4) 0.136(3) Uani 1 1 d DU . .
O17 O 0.7122(3) 0.5320(3) 0.7875(3) 0.098(2) Uani 1 1 d DU . .
O18 O 0.7100(5) 0.4876(4) 0.8864(5) 0.180(4) Uani 1 1 d DU . .
Cl6 Cl 0.52862(7) 0.97682(8) 0.45684(12) 0.0692(5) Uani 1 1 d DU . .
O19 O 0.4846(4) 0.9329(5) 0.4977(5) 0.178(4) Uani 1 1 d DU . .
O20 O 0.5292(5) 0.9457(5) 0.3962(5) 0.198(5) Uani 1 1 d DU . .
O21 O 0.5844(2) 1.0002(3) 0.4883(4) 0.108(2) Uani 1 1 d DU . .
O22 O 0.5161(5) 1.0198(4) 0.4383(6) 0.178(4) Uani 1 1 d DU . .
N1S N 0.6667 0.3333 0.1398(6) 0.088(3) Uani 1 3 d SDU . .
C1S C 0.6667 0.3333 0.1978(6) 0.066(3) Uani 1 3 d SDU . .
C2S C 0.6667 0.3333 0.2723(6) 0.086(4) Uani 1 3 d SDU . .
H2SA H 0.6752 0.3719 0.2888 0.130 Uiso 0.33 1 calc PR A -1
H2SB H 0.6968 0.3248 0.2888 0.130 Uiso 0.33 1 calc PR A -1
H2SC H 0.6281 0.3032 0.2888 0.130 Uiso 0.33 1 calc PR A -1
C3S C 0.3306(6) 0.0993(5) 0.2440(6) 0.075(3) Uani 0.50 1 d PDU . .
H3SA H 0.3724 0.1169 0.2568 0.091 Uiso 0.50 1 calc PR . .
H3SB H 0.3140 0.1205 0.2684 0.091 Uiso 0.50 1 calc PR . .
Cl7 Cl 0.3250(3) 0.1068(3) 0.1563(3) 0.1012(15) Uani 0.50 1 d PDU . .
Cl8 Cl 0.2926(2) 0.0251(2) 0.2671(3) 0.0852(12) Uani 0.50 1 d PDU . .

loop_
_atom_site_aniso_label
_atom_site_aniso_U_11
_atom_site_aniso_U_22
_atom_site_aniso_U_33
_atom_site_aniso_U_23
_atom_site_aniso_U_13
_atom_site_aniso_U_12
Ni1 0.0230(4) 0.0249(4) 0.0407(5) 0.0000(3) 0.0024(3) 0.0092(3)
Ni2 0.0302(4) 0.0302(4) 0.0339(8) 0.000 0.000 0.0151(2)
Ni3 0.0254(4) 0.0295(4) 0.0361(4) -0.0007(3) 0.0010(3) 0.0167(3)
Ni4 0.0307(4) 0.0307(4) 0.0274(7) 0.000 0.000 0.0154(2)
S1 0.0580(9) 0.0320(7) 0.0548(9) -0.0052(6) -0.0067(7) 0.0074(6)
S2 0.0334(7) 0.0326(6) 0.0789(11) -0.0005(7) -0.0049(7) 0.0123(5)
S3 0.0442(7) 0.0562(9) 0.0532(9) 0.0176(7) 0.0086(6) 0.0282(7)
S4 0.0494(8) 0.0347(6) 0.0501(8) 0.0060(6) 0.0087(6) 0.0178(6)
S5 0.0322(6) 0.0623(9) 0.0461(8) -0.0051(7) -0.0041(6) 0.0260(6)
S6 0.0385(7) 0.0300(6) 0.0733(10) -0.0028(6) -0.0009(7) 0.0176(5)
S7 0.0644(9) 0.0441(7) 0.0480(8) 0.0089(6) 0.0188(7) 0.0298(7)
S8 0.0360(7) 0.0502(8) 0.0511(8) -0.0051(6) 0.0078(6) 0.0182(6)
N1 0.034(2) 0.027(2) 0.044(3) -0.0034(18) 0.0042(19) 0.0084(18)
N2 0.025(2) 0.033(2) 0.054(3) -0.003(2) -0.0001(19) 0.0083(18)
N3 0.031(2) 0.0261(19) 0.035(2) 0.0041(17) 0.0081(17) 0.0094(17)
N4 0.028(2) 0.030(2) 0.049(3) 0.0010(19) 0.0054(19) 0.0103(17)
N5 0.031(2) 0.031(2) 0.050(3) 0.0020(19) 0.0008(19) 0.0139(18)
N6 0.0261(19) 0.028(2) 0.044(3) 0.0020(18) 0.0029(18) 0.0097(17)
N7 0.034(2) 0.035(2) 0.041(2) 0.0008(19) -0.0003(19) 0.0158(18)
N8 0.042(2) 0.039(2) 0.034(2) -0.0021(18) -0.0028(18) 0.024(2)
N9 0.033(2) 0.037(2) 0.038(2) -0.0016(18) 0.0013(18) 0.0220(18)
N10 0.0205(18) 0.036(2) 0.040(3) -0.0003(18) -0.0009(17) 0.0138(17)
N11 0.0232(19) 0.038(2) 0.045(3) -0.0050(19) 0.0004(17) 0.0166(17)
N12 0.029(2) 0.034(2) 0.050(3) 0.0003(19) 0.0001(19) 0.0202(18)
N13 0.033(2) 0.033(2) 0.045(3) -0.0026(19) 0.0015(19) 0.0205(18)
N14 0.030(2) 0.028(2) 0.033(2) 0.0025(16) 0.0018(17) 0.0144(16)
N15 0.037(2) 0.037(2) 0.038(2) -0.0021(19) 0.0058(19) 0.020(2)
N16 0.034(2) 0.037(2) 0.035(2) -0.0007(18) -0.0008(18) 0.0200(18)
C1 0.064(4) 0.059(4) 0.080(5) 0.015(4) 0.004(4) 0.033(4)
C2 0.073(5) 0.033(3) 0.067(4) 0.004(3) 0.003(4) 0.018(3)
C3 0.061(4) 0.032(3) 0.053(4) 0.007(3) 0.008(3) 0.016(3)
C4 0.128(8) 0.051(4) 0.035(4) 0.010(3) 0.002(4) 0.019(5)
C5 0.087(5) 0.038(3) 0.058(4) 0.010(3) 0.024(4) 0.018(3)
C6 0.054(4) 0.049(3) 0.072(5) 0.008(3) 0.023(3) 0.020(3)
C7 0.042(3) 0.035(3) 0.044(3) 0.008(2) 0.011(3) 0.010(2)
C8 0.045(3) 0.036(3) 0.052(4) 0.002(3) 0.012(3) 0.018(3)
C9 0.082(5) 0.046(3) 0.030(3) 0.001(3) 0.003(3) 0.014(3)
C10 0.112(7) 0.058(4) 0.041(4) -0.004(3) -0.003(4) 0.022(5)
C11 0.079(5) 0.041(3) 0.055(4) -0.006(3) -0.011(4) 0.008(3)
C12 0.043(3) 0.037(3) 0.041(3) 0.005(2) 0.001(2) 0.009(2)
C13 0.039(3) 0.025(2) 0.053(4) 0.000(2) 0.007(2) 0.010(2)
C14 0.039(3) 0.028(3) 0.053(3) 0.002(2) 0.003(2) 0.014(2)
C15 0.034(3) 0.032(3) 0.065(4) 0.002(3) -0.001(3) 0.011(2)
C16 0.044(3) 0.029(3) 0.053(3) -0.004(2) -0.008(3) 0.015(2)
C17 0.039(3) 0.030(3) 0.057(4) 0.002(2) 0.001(3) 0.016(2)
C18 0.072(5) 0.051(4) 0.062(4) 0.010(3) -0.011(4) 0.020(3)
C19 0.047(3) 0.048(3) 0.054(4) -0.002(3) -0.012(3) 0.020(3)
C20 0.052(4) 0.067(5) 0.090(6) -0.005(4) -0.019(4) 0.025(4)
C21 0.045(3) 0.039(3) 0.057(4) -0.003(3) -0.003(3) 0.008(3)
C22 0.036(3) 0.047(3) 0.069(4) -0.008(3) -0.012(3) 0.011(3)
C23 0.028(3) 0.050(3) 0.070(4) 0.000(3) 0.001(3) 0.010(3)
C24 0.033(3) 0.038(3) 0.046(3) -0.004(2) -0.005(2) 0.012(2)
C25 0.034(3) 0.030(2) 0.039(3) 0.002(2) 0.003(2) 0.010(2)
C26 0.043(3) 0.027(2) 0.043(3) 0.000(2) 0.002(2) 0.010(2)
C27 0.050(3) 0.025(2) 0.048(3) 0.004(2) 0.007(3) 0.016(2)
C28 0.046(3) 0.028(2) 0.057(4) 0.004(2) 0.014(3) 0.019(2)
C29 0.024(2) 0.029(2) 0.045(3) 0.003(2) 0.001(2) 0.0074(19)
C30 0.027(2) 0.031(2) 0.050(3) 0.000(2) 0.003(2) 0.011(2)
C31 0.106(8) 0.071(6) 0.138(10) -0.031(6) 0.007(7) 0.042(6)
C32 0.116(9) 0.126(9) 0.081(7) -0.009(6) 0.021(6) 0.074(8)
C33 0.091(6) 0.093(6) 0.058(4) -0.003(4) 0.017(4) 0.069(5)
C34 0.087(6) 0.114(8) 0.120(8) 0.034(6) 0.049(6) 0.081(6)
C35 0.071(5) 0.098(6) 0.083(6) 0.004(5) 0.030(5) 0.052(5)
C36 0.046(4) 0.081(5) 0.084(5) 0.015(4) 0.021(4) 0.038(4)
C37 0.040(3) 0.045(3) 0.064(4) -0.001(3) 0.013(3) 0.021(3)
C38 0.032(3) 0.039(3) 0.066(4) -0.001(3) 0.005(3) 0.020(2)
C39 0.062(4) 0.078(5) 0.093(6) 0.023(4) 0.027(4) 0.053(4)
C40 0.078(5) 0.094(6) 0.123(8) 0.051(6) 0.039(5) 0.073(5)
C41 0.053(4) 0.089(6) 0.083(5) 0.031(5) 0.018(4) 0.047(4)
C42 0.038(3) 0.034(3) 0.081(5) 0.008(3) 0.008(3) 0.019(2)
C43 0.029(2) 0.029(2) 0.061(4) 0.013(2) 0.009(2) 0.011(2)
C44 0.030(2) 0.037(3) 0.038(3) 0.003(2) 0.003(2) 0.013(2)
C45 0.031(2) 0.029(2) 0.044(3) 0.004(2) 0.001(2) 0.008(2)
C46 0.041(3) 0.039(3) 0.043(3) -0.002(2) -0.003(2) 0.018(2)
C47 0.041(3) 0.038(3) 0.051(3) -0.003(2) 0.005(3) 0.021(2)
C48 0.043(3) 0.039(3) 0.032(3) 0.003(2) -0.005(2) 0.022(2)
C49 0.044(3) 0.036(3) 0.039(3) 0.002(2) -0.005(2) 0.024(2)
C50 0.073(4) 0.047(3) 0.051(4) 0.008(3) 0.011(3) 0.038(3)
C51 0.094(6) 0.045(3) 0.063(4) 0.002(3) 0.007(4) 0.045(4)
C52 0.060(4) 0.042(3) 0.057(4) -0.002(3) 0.000(3) 0.035(3)
C53 0.042(3) 0.044(3) 0.045(3) -0.009(2) -0.007(2) 0.026(3)
C54 0.052(3) 0.048(3) 0.048(4) -0.011(3) 0.006(3) 0.022(3)
C55 0.078(5) 0.058(4) 0.043(4) -0.001(3) 0.017(3) 0.029(4)
C56 0.071(4) 0.061(4) 0.047(4) -0.006(3) 0.018(3) 0.030(4)
C57 0.073(4) 0.055(4) 0.061(4) -0.010(3) 0.003(3) 0.042(4)
C58 0.050(4) 0.073(5) 0.077(5) -0.020(4) 0.010(4) 0.028(4)
C59 0.061(5) 0.078(6) 0.137(10) -0.026(6) 0.041(6) 0.014(4)
C60 0.066(5) 0.140(9) 0.092(7) -0.054(7) -0.008(5) 0.065(6)
C61 0.033(3) 0.063(4) 0.080(5) -0.001(4) 0.006(3) 0.020(3)
C62 0.053(4) 0.055(4) 0.068(5) 0.007(3) 0.010(3) 0.025(3)
C63 0.030(3) 0.055(4) 0.064(4) 0.001(3) 0.006(3) 0.017(3)
C64 0.053(4) 0.099(6) 0.048(4) 0.004(4) 0.019(3) 0.025(4)
C65 0.037(3) 0.076(5) 0.058(4) -0.004(3) 0.011(3) 0.021(3)
C66 0.043(3) 0.060(4) 0.094(6) -0.018(4) 0.008(3) 0.033(3)
C67 0.031(3) 0.060(4) 0.048(3) -0.003(3) 0.006(2) 0.027(3)
C68 0.039(3) 0.046(3) 0.039(3) -0.002(2) 0.009(2) 0.023(2)
C69 0.054(4) 0.066(4) 0.043(3) 0.005(3) 0.012(3) 0.028(3)
C70 0.055(4) 0.084(5) 0.037(3) 0.001(3) 0.007(3) 0.027(4)
C71 0.047(3) 0.077(5) 0.042(3) -0.005(3) -0.005(3) 0.033(3)
C72 0.035(3) 0.048(3) 0.037(3) 0.000(2) 0.002(2) 0.021(2)
C73 0.039(3) 0.040(3) 0.049(3) -0.004(2) 0.008(2) 0.025(2)
C74 0.026(2) 0.041(3) 0.050(3) -0.004(2) 0.002(2) 0.020(2)
C75 0.031(3) 0.040(3) 0.054(4) -0.002(2) -0.001(2) 0.017(2)
C76 0.066(5) 0.096(6) 0.067(5) 0.025(5) 0.006(4) 0.040(5)
C77 0.089(6) 0.076(6) 0.116(8) 0.032(5) 0.000(6) 0.052(5)
C78 0.058(4) 0.072(5) 0.072(5) 0.020(4) 0.005(3) 0.045(4)
C79 0.042(3) 0.075(5) 0.098(6) 0.005(4) -0.016(4) 0.034(4)
C80 0.061(4) 0.097(6) 0.071(5) 0.009(4) -0.011(4) 0.059(4)
C81 0.050(4) 0.083(5) 0.084(5) 0.005(4) 0.008(4) 0.052(4)
C82 0.041(3) 0.052(3) 0.056(4) 0.006(3) 0.003(3) 0.033(3)
C83 0.027(2) 0.047(3) 0.053(3) 0.007(3) 0.004(2) 0.021(2)
C84 0.033(3) 0.057(4) 0.059(4) 0.004(3) -0.001(3) 0.023(3)
C85 0.035(3) 0.066(4) 0.072(5) -0.007(3) -0.008(3) 0.023(3)
C86 0.034(3) 0.044(3) 0.079(5) -0.012(3) -0.007(3) 0.020(3)
C87 0.026(2) 0.034(3) 0.055(3) 0.002(2) 0.002(2) 0.015(2)
C88 0.025(2) 0.030(2) 0.045(3) -0.001(2) 0.006(2) 0.012(2)
C89 0.039(3) 0.035(3) 0.042(3) 0.003(2) 0.000(2) 0.023(2)
C90 0.046(3) 0.037(3) 0.049(3) 0.002(2) 0.007(2) 0.029(2)
C91 0.070(5) 0.093(7) 0.074(6) -0.031(5) -0.014(4) 0.028(5)
C92 0.091(6) 0.090(6) 0.065(5) -0.025(5) -0.002(5) 0.043(5)
C93 0.061(4) 0.065(4) 0.072(5) -0.032(4) -0.008(4) 0.032(4)
C94 0.109(7) 0.042(4) 0.116(8) -0.017(4) 0.031(6) 0.034(4)
C95 0.083(5) 0.049(4) 0.091(6) -0.025(4) 0.009(4) 0.035(4)
C96 0.070(5) 0.063(4) 0.077(5) -0.005(4) 0.010(4) 0.044(4)
C97 0.054(3) 0.034(3) 0.055(4) -0.006(3) 0.001(3) 0.023(3)
C98 0.042(3) 0.035(3) 0.052(3) -0.008(2) 0.005(3) 0.021(2)
C99 0.077(5) 0.035(3) 0.079(5) -0.002(3) 0.011(4) 0.032(3)
C100 0.104(6) 0.034(3) 0.091(6) 0.013(4) 0.036(5) 0.030(4)
C101 0.088(5) 0.040(3) 0.078(5) 0.010(3) 0.027(4) 0.031(4)
C102 0.045(3) 0.040(3) 0.054(4) -0.002(3) 0.007(3) 0.023(3)
C103 0.036(3) 0.042(3) 0.045(3) 0.006(2) 0.009(2) 0.026(2)
C104 0.038(3) 0.033(2) 0.044(3) -0.002(2) 0.004(2) 0.019(2)
C105 0.039(3) 0.043(3) 0.042(3) -0.002(2) 0.001(2) 0.024(2)
C106 0.040(3) 0.043(3) 0.039(3) 0.002(2) 0.005(2) 0.019(2)
C107 0.040(3) 0.046(3) 0.033(3) -0.006(2) 0.000(2) 0.025(2)
C108 0.033(2) 0.038(3) 0.030(3) 0.003(2) 0.006(2) 0.016(2)
C109 0.036(3) 0.042(3) 0.047(3) 0.002(2) -0.001(2) 0.022(2)
C110 0.049(3) 0.049(3) 0.059(4) 0.010(3) 0.001(3) 0.031(3)
C111 0.040(3) 0.066(4) 0.063(4) 0.002(3) 0.009(3) 0.038(3)
C112 0.035(3) 0.052(3) 0.045(3) 0.003(3) 0.000(2) 0.022(3)
C113 0.033(2) 0.035(3) 0.030(3) -0.005(2) -0.005(2) 0.013(2)
C114 0.039(3) 0.040(3) 0.042(3) 0.003(2) 0.006(2) 0.023(2)
C115 0.049(3) 0.051(3) 0.044(3) 0.000(3) 0.001(3) 0.029(3)
C116 0.049(3) 0.054(3) 0.035(3) 0.004(3) 0.009(2) 0.025(3)
C117 0.039(3) 0.067(4) 0.053(4) -0.001(3) 0.005(3) 0.033(3)
C118 0.049(3) 0.048(3) 0.049(4) 0.008(3) 0.016(3) 0.019(3)
C119 0.050(4) 0.060(4) 0.050(4) -0.016(3) 0.003(3) 0.005(3)
C120 0.078(5) 0.050(4) 0.064(5) 0.012(3) 0.031(4) 0.030(4)
Cl1 0.0527(9) 0.0827(12) 0.0638(11) 0.0206(9) 0.0039(8) 0.0330(9)
O1 0.080(4) 0.168(8) 0.126(6) 0.076(6) 0.023(4) 0.079(5)
O2 0.053(3) 0.142(7) 0.089(5) 0.040(5) -0.002(3) 0.020(4)
O3 0.136(7) 0.086(5) 0.131(7) 0.008(5) 0.013(6) 0.057(5)
O4 0.083(4) 0.103(5) 0.071(4) 0.007(3) 0.000(3) 0.050(4)
Cl2 0.0686(10) 0.0508(9) 0.0704(11) 0.0045(8) -0.0165(9) 0.0125(8)
O5 0.063(3) 0.125(5) 0.092(3) 0.044(3) 0.014(3) 0.036(3)
O6 0.090(4) 0.065(3) 0.108(5) 0.019(3) 0.019(4) 0.032(3)
O7 0.132(5) 0.092(4) 0.139(5) -0.022(4) -0.072(5) 0.028(4)
O8 0.097(3) 0.098(4) 0.070(3) -0.009(3) -0.002(3) 0.052(3)
Cl3 0.0786(13) 0.0786(13) 0.079(2) 0.000 0.000 0.0393(6)
O9 0.101(5) 0.120(5) 0.146(6) -0.003(5) -0.021(4) 0.064(5)
O10 0.126(5) 0.126(5) 0.088(4) 0.000 0.000 0.063(3)
Cl4 0.0589(10) 0.0676(11) 0.1270(19) 0.0184(11) 0.0263(11) 0.0404(9)
O11 0.187(8) 0.094(4) 0.241(9) -0.013(5) 0.012(8) 0.054(4)
O12 0.084(3) 0.132(5) 0.231(8) 0.053(6) 0.037(5) 0.067(4)
O13 0.128(6) 0.190(8) 0.214(8) 0.035(7) 0.000(6) 0.110(6)
O14 0.188(9) 0.247(10) 0.133(5) -0.029(6) 0.018(5) 0.081(7)
Cl5 0.0637(11) 0.1283(19) 0.0812(14) -0.0347(14) -0.0073(10) 0.0478(12)
O15 0.131(6) 0.227(8) 0.168(7) -0.104(6) -0.005(5) 0.099(6)
O16 0.078(3) 0.182(7) 0.122(6) -0.064(5) -0.011(3) 0.045(4)
O17 0.085(4) 0.117(5) 0.090(3) -0.028(3) -0.009(3) 0.049(4)
O18 0.174(8) 0.170(6) 0.164(7) 0.032(6) -0.019(7) 0.061(5)
Cl6 0.0461(8) 0.0596(9) 0.1099(15) -0.0036(9) -0.0083(9) 0.0325(7)
O19 0.105(5) 0.198(8) 0.172(7) 0.063(6) 0.006(5) 0.030(5)
O20 0.214(9) 0.202(9) 0.172(7) -0.076(6) -0.013(5) 0.100(7)
O21 0.069(3) 0.093(4) 0.179(6) -0.021(4) -0.024(4) 0.053(3)
O22 0.168(7) 0.139(6) 0.275(10) 0.002(5) -0.070(6) 0.112(6)
N1S 0.089(5) 0.089(5) 0.085(5) 0.000 0.000 0.045(2)
C1S 0.056(4) 0.056(4) 0.085(5) 0.000 0.000 0.0279(18)
C2S 0.087(5) 0.087(5) 0.085(5) 0.000 0.000 0.043(3)
C3S 0.046(6) 0.086(5) 0.085(5) -0.018(6) -0.014(6) 0.027(5)
Cl7 0.115(4) 0.102(3) 0.093(3) 0.020(3) 0.017(3) 0.059(3)
Cl8 0.070(2) 0.113(3) 0.087(3) 0.020(2) -0.003(2) 0.056(2)

loop_
_atom_type_symbol
_atom_type_description
_atom_type_scat_dispersion_real
_atom_type_scat_dispersion_imag
_atom_type_scat_source
C C 0.0181 0.0091 'International Tables Vol C Tables 4.2.6.8 and 6.1.1.4'
H H 0.0000 0.0000 'International Tables Vol C Tables 4.2.6.8 and 6.1.1.4'
N N 0.0311 0.0180 'International Tables Vol C Tables 4.2.6.8 and 6.1.1.4'
O O 0.0492 0.0322 'International Tables Vol C Tables 4.2.6.8 and 6.1.1.4'
Cl Cl 0.3639 0.7018 'International Tables Vol C Tables 4.2.6.8 and 6.1.1.4'
Ni Ni -3.0029 0.5091 'International Tables Vol C Tables 4.2.6.8 and 6.1.1.4'
S S 0.3331 0.5567 'International Tables Vol C Tables 4.2.6.8 and 6.1.1.4'

loop_
_geom_angle_atom_site_label_1
_geom_angle_atom_site_label_2
_geom_angle_atom_site_label_3
_geom_angle
_geom_angle_site_symmetry_1
_geom_angle_site_symmetry_3
N1 Ni1 N5 104.97(19) . .
N2 Ni1 N1 78.71(19) . .
N2 Ni1 N3 168.67(17) . .
N2 Ni1 N4 90.49(18) . .
N2 Ni1 N5 85.73(18) . .
N2 Ni1 N6 91.99(19) . .
N3 Ni1 N1 103.93(16) . .
N3 Ni1 N5 103.96(17) . .
N4 Ni1 N1 84.04(19) . .
N4 Ni1 N3 78.93(17) . .
N4 Ni1 N5 169.30(18) . .
N6 Ni1 N1 169.62(17) . .
N6 Ni1 N3 84.32(17) . .
N6 Ni1 N4 91.51(18) . .
N6 Ni1 N5 78.64(18) . .
N7 Ni2 N7 91.64(19) 2_765 .
N7 Ni2 N7 91.64(19) 3_675 .
N7 Ni2 N7 91.64(19) 3_675 2_765
N7 Ni2 N8 169.64(19) 3_675 .
N7 Ni2 N8 169.64(19) . 2_765
N7 Ni2 N8 84.98(17) 2_765 .
N7 Ni2 N8 78.70(18) . .
N7 Ni2 N8 78.70(18) 2_765 2_765
N7 Ni2 N8 78.70(18) 3_675 3_675
N7 Ni2 N8 169.64(19) 2_765 3_675
N7 Ni2 N8 84.98(17) . 3_675
N7 Ni2 N8 84.98(17) 3_675 2_765
N8 Ni2 N8 103.88(14) 2_765 .
N8 Ni2 N8 103.88(15) 3_675 .
N8 Ni2 N8 103.88(14) 3_675 2_765
N9 Ni3 N11 104.67(17) . .
N9 Ni3 N13 104.71(17) . .
N10 Ni3 N9 78.60(17) . .
N10 Ni3 N11 169.01(17) . .
N10 Ni3 N13 85.78(17) . .
N11 Ni3 N13 103.25(17) . .
N12 Ni3 N9 84.56(18) . .
N12 Ni3 N10 90.93(17) . .
N12 Ni3 N11 79.06(17) . .
N12 Ni3 N13 169.29(18) . .
N14 Ni3 N9 169.54(17) . .
N14 Ni3 N10 91.71(17) . .
N14 Ni3 N11 84.14(17) . .
N14 Ni3 N12 91.75(18) . .
N14 Ni3 N13 78.19(17) . .
N15 Ni4 N15 92.29(19) 3_665 .
N15 Ni4 N15 92.29(19) 2_655 .
N15 Ni4 N15 92.29(19) 2_655 3_665
N15 Ni4 N16 170.10(18) 2_655 2_655
N15 Ni4 N16 78.32(17) . 3_665
N15 Ni4 N16 78.32(17) 3_665 2_655
N15 Ni4 N16 85.02(17) . 2_655
N15 Ni4 N16 170.10(18) 3_665 3_665
N15 Ni4 N16 78.32(17) 2_655 .
N15 Ni4 N16 85.02(17) 3_665 .
N15 Ni4 N16 170.10(18) . .
N15 Ni4 N16 85.02(17) 2_655 3_665
N16 Ni4 N16 103.70(14) 3_665 2_655
N16 Ni4 N16 103.70(14) . 2_655
N16 Ni4 N16 103.70(14) . 3_665
C13 S1 C15 88.3(3) . .
C30 S2 C16 89.0(3) 3_675 .
C43 S3 C45 90.0(3) . .
C48 S4 C46 89.7(3) . .
C73 S5 C75 88.5(3) . .
C88 S6 C90 90.1(3) . .
C103 S7 C105 90.2(3) . .
C108 S8 C106 89.3(3) . .
C8 N1 Ni1 130.1(4) . .
C8 N1 C12 118.2(5) . .
C12 N1 Ni1 111.0(4) . .
C13 N2 Ni1 113.8(4) . .
C13 N2 C14 111.9(5) . .
C14 N2 Ni1 133.6(4) . .
C25 N3 Ni1 130.3(4) . .
C25 N3 C29 118.0(5) . .
C29 N3 Ni1 110.6(3) . .
C17 N4 Ni1 135.6(4) 2_765 .
C30 N4 Ni1 113.0(4) . .
C30 N4 C17 111.2(5) . 2_765
C38 N5 Ni1 130.6(4) . .
C38 N5 C42 117.5(5) . .
C42 N5 Ni1 111.0(4) . .
C43 N6 Ni1 112.8(4) . .
C43 N6 C44 111.1(5) . .
C44 N6 Ni1 136.1(4) . .
C47 N7 Ni2 135.5(4) . .
C48 N7 Ni2 112.9(4) . .
C48 N7 C47 111.3(5) . .
C49 N8 Ni2 111.3(4) . .
C53 N8 Ni2 130.5(4) . .
C53 N8 C49 117.6(5) . .
C68 N9 Ni3 130.2(4) . .
C68 N9 C72 116.8(5) . .
C72 N9 Ni3 111.6(3) . .
C73 N10 Ni3 114.1(4) . .
C73 N10 C74 112.0(5) . .
C74 N10 Ni3 133.2(4) . .
C83 N11 Ni3 131.0(4) . .
C83 N11 C87 117.0(5) . .
C87 N11 Ni3 109.8(3) . .
C88 N12 Ni3 112.5(3) . .
C88 N12 C89 111.0(4) . .
C89 N12 Ni3 136.4(4) . .
C98 N13 Ni3 130.4(4) . .
C98 N13 C102 117.5(5) . .
C102 N13 Ni3 111.0(4) . .
C103 N14 Ni3 113.9(4) . .
C103 N14 C104 111.4(5) . .
C104 N14 Ni3 134.7(4) . .
C107 N15 Ni4 133.7(4) . .
C108 N15 Ni4 114.3(4) . .
C108 N15 C107 112.0(5) . .
C109 N16 Ni4 110.6(4) . .
C113 N16 Ni4 131.1(4) . .
C113 N16 C109 118.1(5) . .
H1A C1 H1B 109.5 . .
H1A C1 H1C 109.5 . .
H1B C1 H1C 109.5 . .
C3 C1 H1A 109.5 . .
C3 C1 H1B 109.5 . .
C3 C1 H1C 109.5 . .
H2A C2 H2B 109.5 . .
H2A C2 H2C 109.5 . .
H2B C2 H2C 109.5 . .
C3 C2 H2A 109.5 . .
C3 C2 H2B 109.5 . .
C3 C2 H2C 109.5 . .
C1 C3 C2 109.8(6) . .
C1 C3 C5 121.2(7) . .
C1 C3 C7 118.6(5) . .
C2 C3 C5 110.5(6) . .
C2 C3 C7 110.6(6) . .
C5 C3 C7 83.8(5) . .
H4A C4 H4B 108.3 . .
C5 C4 H4A 109.9 . .
C5 C4 H4B 109.9 . .
C9 C4 H4A 109.9 . .
C9 C4 H4B 109.9 . .
C9 C4 C5 108.9(6) . .
C3 C5 H5 115.0 . .
C4 C5 C3 110.7(7) . .
C4 C5 H5 115.0 . .
C4 C5 C6 110.2(7) . .
C6 C5 C3 88.2(6) . .
C6 C5 H5 115.0 . .
C5 C6 H6A 114.3 . .
C5 C6 H6B 114.3 . .
H6A C6 H6B 111.5 . .
C7 C6 C5 85.8(5) . .
C7 C6 H6A 114.3 . .
C7 C6 H6B 114.3 . .
C3 C7 H7 115.2 . .
C6 C7 C3 87.5(5) . .
C6 C7 H7 115.2 . .
C8 C7 C3 110.9(6) . .
C8 C7 C6 109.7(6) . .
C8 C7 H7 115.2 . .
N1 C8 C7 123.5(6) . .
N1 C8 C9 121.5(6) . .
C9 C8 C7 114.9(6) . .
C8 C9 C4 119.4(6) . .
C10 C9 C4 121.8(7) . .
C10 C9 C8 118.8(6) . .
C9 C10 H10 120.3 . .
C11 C10 C9 119.5(7) . .
C11 C10 H10 120.3 . .
C10 C11 H11 121.1 . .
C10 C11 C12 117.8(6) . .
C12 C11 H11 121.1 . .
N1 C12 C11 124.1(6) . .
N1 C12 C13 113.5(5) . .
C11 C12 C13 122.4(6) . .
N2 C13 S1 115.8(4) . .
N2 C13 C12 121.3(5) . .
C12 C13 S1 122.9(5) . .
N2 C14 H14 123.0 . .
C15 C14 N2 114.0(6) . .
C15 C14 H14 123.0 . .
C14 C15 S1 110.0(4) . .
C14 C15 C16 128.4(6) . .
C16 C15 S1 121.6(5) . .
C15 C16 S2 119.5(4) . .
C17 C16 S2 108.8(4) . .
C17 C16 C15 131.5(6) . .
N4 C17 H17 122.0 3_675 .
C16 C17 N4 116.1(5) . 3_675
C16 C17 H17 122.0 . .
H18A C18 H18B 109.5 . .
H18A C18 H18C 109.5 . .
H18B C18 H18C 109.5 . .
C19 C18 H18A 109.5 . .
C19 C18 H18B 109.5 . .
C19 C18 H18C 109.5 . .
C18 C19 C22 117.0(6) . .
C18 C19 C24 117.3(6) . .
C20 C19 C18 111.3(7) . .
C20 C19 C22 111.5(6) . .
C20 C19 C24 111.3(6) . .
C22 C19 C24 86.2(5) . .
C19 C20 H20A 109.5 . .
C19 C20 H20B 109.5 . .
C19 C20 H20C 109.5 . .
H20A C20 H20B 109.5 . .
H20A C20 H20C 109.5 . .
H20B C20 H20C 109.5 . .
H21A C21 H21B 108.0 . .
C22 C21 H21A 109.4 . .
C22 C21 H21B 109.4 . .
C26 C21 H21A 109.4 . .
C26 C21 H21B 109.4 . .
C26 C21 C22 111.4(5) . .
C19 C22 H22 115.2 . .
C19 C22 C23 88.1(5) . .
C21 C22 C19 112.6(5) . .
C21 C22 H22 115.2 . .
C21 C22 C23 107.6(6) . .
C23 C22 H22 115.2 . .
C22 C23 H23A 114.4 . .
C22 C23 H23B 114.4 . .
C22 C23 C24 85.3(5) . .
H23A C23 H23B 111.6 . .
C24 C23 H23A 114.4 . .
C24 C23 H23B 114.4 . .
C19 C24 C23 85.7(5) . .
C19 C24 H24 116.3 . .
C23 C24 H24 116.3 . .
C25 C24 C19 111.2(5) . .
C25 C24 C23 106.7(5) . .
C25 C24 H24 116.3 . .
N3 C25 C24 121.8(5) . .
N3 C25 C26 121.0(5) . .
C26 C25 C24 117.2(5) . .
C25 C26 C21 117.1(6) . .
C27 C26 C21 123.5(6) . .
C27 C26 C25 119.3(5) . .
C26 C27 H27 120.2 . .
C26 C27 C28 119.5(5) . .
C28 C27 H27 120.2 . .
C27 C28 H28 120.6 . .
C29 C28 C27 118.8(5) . .
C29 C28 H28 120.6 . .
N3 C29 C28 123.0(5) . .
N3 C29 C30 115.3(5) . .
C28 C29 C30 121.5(5) . .
N4 C30 S2 115.0(4) . 2_765
N4 C30 C29 120.6(5) . .
C29 C30 S2 124.4(4) . 2_765
H31A C31 H31B 109.5 . .
H31A C31 H31C 109.5 . .
H31B C31 H31C 109.5 . .
C33 C31 H31A 109.5 . .
C33 C31 H31B 109.5 . .
C33 C31 H31C 109.5 . .
H32A C32 H32B 109.5 . .
H32A C32 H32C 109.5 . .
H32B C32 H32C 109.5 . .
C33 C32 H32A 109.5 . .
C33 C32 H32B 109.5 . .
C33 C32 H32C 109.5 . .
C31 C33 C32 107.7(10) . .
C31 C33 C37 119.1(7) . .
C35 C33 C31 118.3(9) . .
C35 C33 C32 112.5(8) . .
C35 C33 C37 87.0(6) . .
C37 C33 C32 111.2(7) . .
H34A C34 H34B 108.0 . .
C35 C34 H34A 109.3 . .
C35 C34 H34B 109.3 . .
C35 C34 C39 111.5(7) . .
C39 C34 H34A 109.3 . .
C39 C34 H34B 109.3 . .
C33 C35 C34 111.4(8) . .
C33 C35 H35 115.4 . .
C34 C35 H35 115.4 . .
C36 C35 C33 87.0(7) . .
C36 C35 C34 109.0(8) . .
C36 C35 H35 115.4 . .
C35 C36 H36A 114.1 . .
C35 C36 H36B 114.1 . .
C35 C36 C37 87.2(6) . .
H36A C36 H36B 111.3 . .
C37 C36 H36A 114.1 . .
C37 C36 H36B 114.1 . .
C33 C37 C36 84.8(6) . .
C33 C37 H37 116.3 . .
C36 C37 H37 116.3 . .
C38 C37 C33 110.6(6) . .
C38 C37 C36 108.2(6) . .
C38 C37 H37 116.3 . .
N5 C38 C37 122.1(5) . .
N5 C38 C39 121.8(6) . .
C39 C38 C37 116.1(6) . .
C38 C39 C34 116.2(7) . .
C40 C39 C34 124.0(7) . .
C40 C39 C38 119.5(7) . .
C39 C40 H40 120.4 . .
C39 C40 C41 119.2(7) . .
C41 C40 H40 120.4 . .
C40 C41 H41 120.9 . .
C42 C41 C40 118.3(8) . .
C42 C41 H41 120.9 . .
N5 C42 C41 123.6(6) . .
N5 C42 C43 114.8(5) . .
C41 C42 C43 121.5(7) . .
N6 C43 S3 113.5(4) . .
N6 C43 C42 121.9(6) . .
C42 C43 S3 124.6(5) . .
N6 C44 H44 121.8 . .
C45 C44 N6 116.5(5) . .
C45 C44 H44 121.8 . .
C44 C45 S3 108.9(4) . .
C44 C45 C46 129.5(5) . .
C46 C45 S3 121.6(4) . .
C45 C46 S4 120.9(4) . .
C47 C46 S4 110.0(5) . .
C47 C46 C45 129.0(5) . .
N7 C47 C46 114.9(5) . .
N7 C47 H47 122.5 . .
C46 C47 H47 122.5 . .
N7 C48 S4 114.0(4) . .
N7 C48 C49 121.7(5) . .
C49 C48 S4 124.3(4) . .
N8 C49 C48 114.4(5) . .
C50 C49 N8 122.9(6) . .
C50 C49 C48 122.7(6) . .
C49 C50 H50 120.3 . .
C49 C50 C51 119.4(6) . .
C51 C50 H50 120.3 . .
C50 C51 H51 120.4 . .
C52 C51 C50 119.3(6) . .
C52 C51 H51 120.4 . .
C51 C52 C53 119.3(6) . .
C51 C52 C57 124.1(6) . .
C53 C52 C57 116.7(6) . .
N8 C53 C52 121.5(6) . .
N8 C53 C54 121.4(5) . .
C52 C53 C54 117.1(6) . .
C53 C54 H54 116.5 . .
C53 C54 C55 107.7(5) . .
C53 C54 C58 108.5(6) . .
C55 C54 H54 116.5 . .
C58 C54 H54 116.5 . .
C58 C54 C55 87.2(5) . .
C54 C55 H55A 114.5 . .
C54 C55 H55B 114.5 . .
H55A C55 H55B 111.7 . .
C56 C55 C54 84.6(6) . .
C56 C55 H55A 114.5 . .
C56 C55 H55B 114.5 . .
C55 C56 H56 115.0 . .
C57 C56 C55 107.9(6) . .
C57 C56 H56 115.0 . .
C57 C56 C58 111.7(7) . .
C58 C56 C55 89.3(6) . .
C58 C56 H56 115.0 . .
C52 C57 H57A 109.5 . .
C52 C57 H57B 109.5 . .
C56 C57 C52 110.9(5) . .
C56 C57 H57A 109.5 . .
C56 C57 H57B 109.5 . .
H57A C57 H57B 108.1 . .
C54 C58 C59 109.3(8) . .
C56 C58 C54 85.9(6) . .
C56 C58 C59 112.0(8) . .
C60 C58 C54 117.8(7) . .
C60 C58 C56 120.8(8) . .
C60 C58 C59 109.2(9) . .
C58 C59 H59A 109.5 . .
C58 C59 H59B 109.5 . .
C58 C59 H59C 109.5 . .
H59A C59 H59B 109.5 . .
H59A C59 H59C 109.5 . .
H59B C59 H59C 109.5 . .
C58 C60 H60A 109.5 . .
C58 C60 H60B 109.5 . .
C58 C60 H60C 109.5 . .
H60A C60 H60B 109.5 . .
H60A C60 H60C 109.5 . .
H60B C60 H60C 109.5 . .
H61A C61 H61B 109.5 . .
H61A C61 H61C 109.5 . .
H61B C61 H61C 109.5 . .
C63 C61 H61A 109.5 . .
C63 C61 H61B 109.5 . .
C63 C61 H61C 109.5 . .
H62A C62 H62B 109.5 . .
H62A C62 H62C 109.5 . .
H62B C62 H62C 109.5 . .
C63 C62 H62A 109.5 . .
C63 C62 H62B 109.5 . .
C63 C62 H62C 109.5 . .
C61 C63 C67 110.4(6) . .
C62 C63 C61 109.7(6) . .
C62 C63 C65 119.0(7) . .
C62 C63 C67 119.0(5) . .
C65 C63 C61 111.2(5) . .
C65 C63 C67 85.5(5) . .
H64A C64 H64B 107.8 . .
C65 C64 H64A 109.1 . .
C65 C64 H64B 109.1 . .
C65 C64 C69 112.4(6) . .
C69 C64 H64A 109.1 . .
C69 C64 H64B 109.1 . .
C63 C65 H65 115.0 . .
C64 C65 C63 111.9(6) . .
C64 C65 H65 115.0 . .
C64 C65 C66 108.4(7) . .
C66 C65 C63 88.5(6) . .
C66 C65 H65 115.0 . .
C65 C66 H66A 114.4 . .
C65 C66 H66B 114.4 . .
C65 C66 C67 85.7(5) . .
H66A C66 H66B 111.5 . .
C67 C66 H66A 114.4 . .
C67 C66 H66B 114.4 . .
C63 C67 C66 86.4(5) . .
C63 C67 H67 116.6 . .
C66 C67 H67 116.6 . .
C68 C67 C63 109.9(5) . .
C68 C67 C66 106.7(5) . .
C68 C67 H67 116.6 . .
N9 C68 C67 120.8(5) . .
N9 C68 C69 121.2(6) . .
C69 C68 C67 117.8(5) . .
C68 C69 C64 115.0(6) . .
C70 C69 C64 125.7(7) . .
C70 C69 C68 119.3(6) . .
C69 C70 H70 119.5 . .
C69 C70 C71 120.9(7) . .
C71 C70 H70 119.5 . .
C70 C71 H71 120.8 . .
C72 C71 C70 118.3(6) . .
C72 C71 H71 120.8 . .
N9 C72 C73 113.7(5) . .
C71 C72 N9 123.3(5) . .
C71 C72 C73 123.0(6) . .
N10 C73 S5 115.4(4) . .
N10 C73 C72 120.5(5) . .
C72 C73 S5 124.1(5) . .
N10 C74 H74 123.4 . .
C75 C74 N10 113.1(5) . .
C75 C74 H74 123.4 . .
C74 C75 S5 110.9(4) . .
C74 C75 C90 128.3(6) . 3_665
C90 C75 S5 120.8(5) 3_665 .
H76A C76 H76B 109.5 . .
H76A C76 H76C 109.5 . .
H76B C76 H76C 109.5 . .
C78 C76 H76A 109.5 . .
C78 C76 H76B 109.5 . .
C78 C76 H76C 109.5 . .
H77A C77 H77B 109.5 . .
H77A C77 H77C 109.5 . .
H77B C77 H77C 109.5 . .
C78 C77 H77A 109.5 . .
C78 C77 H77B 109.5 . .
C78 C77 H77C 109.5 . .
C76 C78 C77 109.6(8) . .
C76 C78 C80 118.8(8) . .
C76 C78 C82 118.2(6) . .
C77 C78 C80 112.1(7) . .
C77 C78 C82 110.2(7) . .
C80 C78 C82 86.2(5) . .
H79A C79 H79B 108.0 . .
C80 C79 H79A 109.3 . .
C80 C79 H79B 109.3 . .
C80 C79 C84 111.5(6) . .
C84 C79 H79A 109.3 . .
C84 C79 H79B 109.3 . .
C78 C80 H80 115.4 . .
C79 C80 C78 112.3(6) . .
C79 C80 H80 115.4 . .
C79 C80 C81 106.7(7) . .
C81 C80 C78 88.5(6) . .
C81 C80 H80 115.4 . .
C80 C81 H81A 114.1 . .
C80 C81 H81B 114.1 . .
C80 C81 C82 87.4(5) . .
H81A C81 H81B 111.3 . .
C82 C81 H81A 114.1 . .
C82 C81 H81B 114.1 . .
C78 C82 H82 117.4 . .
C81 C82 C78 85.1(5) . .
C81 C82 H82 117.4 . .
C83 C82 C78 109.2(6) . .
C83 C82 C81 105.6(5) . .
C83 C82 H82 117.4 . .
N11 C83 C82 119.9(5) . .
N11 C83 C84 123.0(6) . .
C84 C83 C82 117.1(5) . .
C83 C84 C79 117.6(6) . .
C85 C84 C79 123.0(6) . .
C85 C84 C83 119.4(6) . .
C84 C85 H85 120.4 . .
C84 C85 C86 119.2(6) . .
C86 C85 H85 120.4 . .
C85 C86 H86 120.6 . .
C85 C86 C87 118.8(6) . .
C87 C86 H86 120.6 . .
N11 C87 C86 122.7(5) . .
N11 C87 C88 115.2(5) . .
C86 C87 C88 122.1(5) . .
N12 C88 S6 113.8(4) . .
N12 C88 C87 121.4(5) . .
C87 C88 S6 124.9(4) . .
N12 C89 H89 122.3 . .
C90 C89 N12 115.4(5) . .
C90 C89 H89 122.3 . .
C75 C90 S6 120.6(4) 2_655 .
C89 C90 S6 109.6(4) . .
C89 C90 C75 129.6(6) . 2_655
H91A C91 H91B 109.5 . .
H91A C91 H91C 109.5 . .
H91B C91 H91C 109.5 . .
C93 C91 H91A 109.5 . .
C93 C91 H91B 109.5 . .
C93 C91 H91C 109.5 . .
H92A C92 H92B 109.5 . .
H92A C92 H92C 109.5 . .
H92B C92 H92C 109.5 . .
C93 C92 H92A 109.5 . .
C93 C92 H92B 109.5 . .
C93 C92 H92C 109.5 . .
C91 C93 C95 120.5(8) . .
C91 C93 C97 118.3(6) . .
C92 C93 C91 106.9(8) . .
C92 C93 C95 113.2(7) . .
C92 C93 C97 111.4(7) . .
C95 C93 C97 85.4(6) . .
H94A C94 H94B 108.1 . .
C95 C94 H94A 109.5 . .
C95 C94 H94B 109.5 . .
C99 C94 H94A 109.5 . .
C99 C94 H94B 109.5 . .
C99 C94 C95 110.7(7) . .
C93 C95 H95 115.3 . .
C93 C95 C96 87.3(6) . .
C94 C95 C93 112.8(7) . .
C94 C95 H95 115.3 . .
C94 C95 C96 107.5(8) . .
C96 C95 H95 115.3 . .
C95 C96 H96A 114.4 . .
C95 C96 H96B 114.4 . .
H96A C96 H96B 111.6 . .
C97 C96 C95 85.2(6) . .
C97 C96 H96A 114.4 . .
C97 C96 H96B 114.4 . .
C93 C97 H97 116.1 . .
C96 C97 C93 87.5(5) . .
C96 C97 H97 116.1 . .
C98 C97 C93 110.1(6) . .
C98 C97 C96 107.2(6) . .
C98 C97 H97 116.1 . .
N13 C98 C97 120.9(5) . .
N13 C98 C99 122.5(6) . .
C99 C98 C97 116.5(5) . .
C98 C99 C94 118.7(7) . .
C100 C99 C94 122.7(7) . .
C100 C99 C98 118.6(6) . .
C99 C100 H100 120.2 . .
C99 C100 C101 119.7(7) . .
C101 C100 H100 120.2 . .
C100 C101 H101 120.5 . .
C102 C101 C100 119.1(7) . .
C102 C101 H101 120.5 . .
N13 C102 C101 122.5(6) . .
N13 C102 C103 115.0(5) . .
C101 C102 C103 122.5(6) . .
N14 C103 S7 114.0(4) . .
N14 C103 C102 120.7(5) . .
C102 C103 S7 125.3(4) . .
N14 C104 H104 122.3 . .
N14 C104 C105 115.4(5) . .
C105 C104 H104 122.3 . .
C104 C105 S7 109.0(4) . .
C104 C105 C106 128.1(5) . .
C106 C105 S7 122.9(5) . .
C105 C106 S8 120.7(4) . .
C107 C106 S8 110.0(4) . .
C107 C106 C105 129.3(6) . .
N15 C107 H107 123.0 . .
C106 C107 N15 114.1(5) . .
C106 C107 H107 123.0 . .
N15 C108 S8 114.7(4) . .
N15 C108 C109 121.3(5) . 3_665
C109 C108 S8 124.0(4) 3_665 .
N16 C109 C108 115.2(5) . 2_655
N16 C109 C110 122.3(5) . .
C110 C109 C108 122.5(5) . 2_655
C109 C110 H110 120.6 . .
C111 C110 C109 118.8(6) . .
C111 C110 H110 120.6 . .
C110 C111 H111 120.2 . .
C110 C111 C112 119.5(5) . .
C112 C111 H111 120.2 . .
C111 C112 C113 119.2(5) . .
C111 C112 C117 124.0(5) . .
C113 C112 C117 116.8(5) . .
N16 C113 C112 122.0(5) . .
N16 C113 C114 121.6(5) . .
C112 C113 C114 116.4(5) . .
C113 C114 H114 116.0 . .
C113 C114 C115 108.8(5) . .
C113 C114 C118 108.7(5) . .
C115 C114 H114 116.0 . .
C115 C114 C118 87.9(4) . .
C118 C114 H114 116.0 . .
C114 C115 H11A 114.2 . .
C114 C115 H11B 114.2 . .
C114 C115 C116 86.4(5) . .
H11A C115 H11B 111.4 . .
C116 C115 H11A 114.2 . .
C116 C115 H11B 114.2 . .
C115 C116 H116 114.9 . .
C115 C116 C118 88.0(5) . .
C117 C116 C115 108.3(5) . .
C117 C116 H116 114.9 . .
C117 C116 C118 112.8(5) . .
C118 C116 H116 114.9 . .
C112 C117 H11C 109.4 . .
C112 C117 H11D 109.4 . .
C116 C117 C112 111.1(5) . .
C116 C117 H11C 109.4 . .
C116 C117 H11D 109.4 . .
H11C C117 H11D 108.0 . .
C116 C118 C114 83.7(5) . .
C119 C118 C114 117.9(5) . .
C119 C118 C116 117.6(6) . .
C120 C118 C114 111.9(6) . .
C120 C118 C116 112.6(6) . .
C120 C118 C119 110.7(7) . .
C118 C119 H11E 109.5 . .
C118 C119 H11F 109.5 . .
C118 C119 H11G 109.5 . .
H11E C119 H11F 109.5 . .
H11E C119 H11G 109.5 . .
H11F C119 H11G 109.5 . .
C118 C120 H12A 109.5 . .
C118 C120 H12B 109.5 . .
C118 C120 H12C 109.5 . .
H12A C120 H12B 109.5 . .
H12A C120 H12C 109.5 . .
H12B C120 H12C 109.5 . .
O1 Cl1 O3 107.0(6) . .
O1 Cl1 O4 113.0(5) . .
O2 Cl1 O1 111.7(5) . .
O2 Cl1 O3 106.1(6) . .
O2 Cl1 O4 112.4(5) . .
O4 Cl1 O3 106.0(5) . .
O5 Cl2 O8 109.4(4) . .
O6 Cl2 O5 106.2(5) . .
O6 Cl2 O8 109.8(5) . .
O7 Cl2 O5 108.8(6) . .
O7 Cl2 O6 112.3(5) . .
O7 Cl2 O8 110.2(6) . .
O9 Cl3 O9 112.8(4) . 3
O9 Cl3 O9 112.8(4) . 2
O9 Cl3 O9 112.8(4) 3 2
O10 Cl3 O9 105.9(5) . 2
O10 Cl3 O9 105.9(5) . .
O10 Cl3 O9 105.9(5) . 3
O11 Cl4 O13 104.3(6) . .
O12 Cl4 O11 112.0(6) . .
O12 Cl4 O13 108.3(5) . .
O14 Cl4 O11 112.8(6) . .
O14 Cl4 O12 113.3(6) . .
O14 Cl4 O13 105.5(6) . .
O15 Cl5 O16 115.2(5) . .
O15 Cl5 O17 115.7(5) . .
O15 Cl5 O18 104.2(6) . .
O16 Cl5 O17 114.2(4) . .
O16 Cl5 O18 102.8(6) . .
O17 Cl5 O18 102.3(5) . .
O19 Cl6 O20 104.4(6) . .
O19 Cl6 O21 110.4(5) . .
O21 Cl6 O20 107.9(5) . .
O22 Cl6 O19 113.0(6) . .
O22 Cl6 O20 108.3(6) . .
O22 Cl6 O21 112.4(5) . .
N1S C1S C2S 180.000(3) . .
C1S C2S H2SA 109.5 . .
C1S C2S H2SB 109.5 . .
C1S C2S H2SC 109.5 . .
H3SA C3S H3SB 108.1 . .
Cl7 C3S H3SA 109.5 . .
Cl7 C3S H3SB 109.5 . .
Cl8 C3S H3SA 109.5 . .
Cl8 C3S H3SB 109.5 . .
Cl8 C3S Cl7 110.5(7) . .

loop_
_geom_bond_atom_site_label_1
_geom_bond_atom_site_label_2
_geom_bond_distance
_geom_bond_site_symmetry_2
Ni1 N1 2.183(5) .
Ni1 N2 2.066(5) .
Ni1 N3 2.176(4) .
Ni1 N4 2.102(5) .
Ni1 N5 2.205(5) .
Ni1 N6 2.082(5) .
Ni2 N7 2.080(5) .
Ni2 N7 2.080(5) 2_765
Ni2 N7 2.080(5) 3_675
Ni2 N8 2.195(4) .
Ni2 N8 2.195(5) 2_765
Ni2 N8 2.195(4) 3_675
Ni3 N9 2.159(5) .
Ni3 N10 2.076(4) .
Ni3 N11 2.192(4) .
Ni3 N12 2.075(4) .
Ni3 N13 2.200(4) .
Ni3 N14 2.073(4) .
Ni4 N15 2.080(4) .
Ni4 N15 2.080(4) 3_665
Ni4 N15 2.080(4) 2_655
Ni4 N16 2.221(4) 2_655
Ni4 N16 2.221(4) 3_665
Ni4 N16 2.221(4) .
S1 C13 1.727(6) .
S1 C15 1.728(7) .
S2 C16 1.740(6) .
S2 C30 1.700(5) 3_675
S3 C43 1.716(6) .
S3 C45 1.726(6) .
S4 C46 1.720(6) .
S4 C48 1.708(6) .
S5 C73 1.708(6) .
S5 C75 1.740(7) .
S6 C88 1.720(5) .
S6 C90 1.726(6) .
S7 C103 1.714(6) .
S7 C105 1.719(6) .
S8 C106 1.736(6) .
S8 C108 1.705(5) .
N1 C8 1.333(8) .
N1 C12 1.351(8) .
N2 C13 1.266(8) .
N2 C14 1.376(7) .
N3 C25 1.345(7) .
N3 C29 1.359(7) .
N4 C17 1.355(7) 2_765
N4 C30 1.292(7) .
N5 C38 1.330(8) .
N5 C42 1.350(9) .
N6 C43 1.316(7) .
N6 C44 1.359(7) .
N7 C47 1.361(8) .
N7 C48 1.327(7) .
N8 C49 1.371(8) .
N8 C53 1.341(8) .
N9 C68 1.362(7) .
N9 C72 1.375(7) .
N10 C73 1.290(8) .
N10 C74 1.391(7) .
N11 C83 1.352(7) .
N11 C87 1.363(7) .
N12 C88 1.321(7) .
N12 C89 1.383(7) .
N13 C98 1.351(7) .
N13 C102 1.351(8) .
N14 C103 1.313(7) .
N14 C104 1.363(7) .
N15 C107 1.380(7) .
N15 C108 1.299(7) .
N16 C109 1.362(7) .
N16 C113 1.335(7) .
C1 H1A 0.9800 .
C1 H1B 0.9800 .
C1 H1C 0.9800 .
C1 C3 1.494(11) .
C2 H2A 0.9800 .
C2 H2B 0.9800 .
C2 H2C 0.9800 .
C2 C3 1.556(9) .
C3 C5 1.557(10) .
C3 C7 1.591(9) .
C4 H4A 0.9900 .
C4 H4B 0.9900 .
C4 C5 1.543(11) .
C4 C9 1.515(10) .
C5 H5 1.0000 .
C5 C6 1.552(12) .
C6 H6A 0.9900 .
C6 H6B 0.9900 .
C6 C7 1.537(8) .
C7 H7 1.0000 .
C7 C8 1.456(9) .
C8 C9 1.424(10) .
C9 C10 1.402(11) .
C10 H10 0.9500 .
C10 C11 1.375(11) .
C11 H11 0.9500 .
C11 C12 1.399(10) .
C12 C13 1.494(8) .
C14 H14 0.9500 .
C14 C15 1.368(9) .
C15 C16 1.458(8) .
C16 C17 1.340(9) .
C17 N4 1.355(7) 3_675
C17 H17 0.9500 .
C18 H18A 0.9800 .
C18 H18B 0.9800 .
C18 H18C 0.9800 .
C18 C19 1.540(11) .
C19 C20 1.523(11) .
C19 C22 1.554(9) .
C19 C24 1.580(8) .
C20 H20A 0.9800 .
C20 H20B 0.9800 .
C20 H20C 0.9800 .
C21 H21A 0.9900 .
C21 H21B 0.9900 .
C21 C22 1.530(10) .
C21 C26 1.510(8) .
C22 H22 1.0000 .
C22 C23 1.558(10) .
C23 H23A 0.9900 .
C23 H23B 0.9900 .
C23 C24 1.602(8) .
C24 H24 1.0000 .
C24 C25 1.465(8) .
C25 C26 1.435(8) .
C26 C27 1.360(9) .
C27 H27 0.9500 .
C27 C28 1.388(9) .
C28 H28 0.9500 .
C28 C29 1.384(8) .
C29 C30 1.475(7) .
C30 S2 1.700(5) 2_765
C31 H31A 0.9800 .
C31 H31B 0.9800 .
C31 H31C 0.9800 .
C31 C33 1.521(14) .
C32 H32A 0.9800 .
C32 H32B 0.9800 .
C32 H32C 0.9800 .
C32 C33 1.558(14) .
C33 C35 1.516(13) .
C33 C37 1.540(10) .
C34 H34A 0.9900 .
C34 H34B 0.9900 .
C34 C35 1.531(14) .
C34 C39 1.540(10) .
C35 H35 1.0000 .
C35 C36 1.505(13) .
C36 H36A 0.9900 .
C36 H36B 0.9900 .
C36 C37 1.546(9) .
C37 H37 1.0000 .
C37 C38 1.506(10) .
C38 C39 1.425(9) .
C39 C40 1.329(13) .
C40 H40 0.9500 .
C40 C41 1.410(11) .
C41 H41 0.9500 .
C41 C42 1.362(10) .
C42 C43 1.451(9) .
C44 H44 0.9500 .
C44 C45 1.345(8) .
C45 C46 1.454(8) .
C46 C47 1.362(9) .
C47 H47 0.9500 .
C48 C49 1.446(8) .
C49 C50 1.369(9) .
C50 H50 0.9500 .
C50 C51 1.389(10) .
C51 H51 0.9500 .
C51 C52 1.358(11) .
C52 C53 1.431(8) .
C52 C57 1.529(9) .
C53 C54 1.470(9) .
C54 H54 1.0000 .
C54 C55 1.592(9) .
C54 C58 1.574(10) .
C55 H55A 0.9900 .
C55 H55B 0.9900 .
C55 C56 1.563(12) .
C56 H56 1.0000 .
C56 C57 1.515(11) .
C56 C58 1.543(11) .
C57 H57A 0.9900 .
C57 H57B 0.9900 .
C58 C59 1.574(13) .
C58 C60 1.460(14) .
C59 H59A 0.9800 .
C59 H59B 0.9800 .
C59 H59C 0.9800 .
C60 H60A 0.9800 .
C60 H60B 0.9800 .
C60 H60C 0.9800 .
C61 H61A 0.9800 .
C61 H61B 0.9800 .
C61 H61C 0.9800 .
C61 C63 1.563(10) .
C62 H62A 0.9800 .
C62 H62B 0.9800 .
C62 H62C 0.9800 .
C62 C63 1.498(10) .
C63 C65 1.549(10) .
C63 C67 1.565(9) .
C64 H64A 0.9900 .
C64 H64B 0.9900 .
C64 C65 1.499(12) .
C64 C69 1.522(9) .
C65 H65 1.0000 .
C65 C66 1.531(12) .
C66 H66A 0.9900 .
C66 H66B 0.9900 .
C66 C67 1.575(8) .
C67 H67 1.0000 .
C67 C68 1.479(8) .
C68 C69 1.426(9) .
C69 C70 1.321(11) .
C70 H70 0.9500 .
C70 C71 1.394(10) .
C71 H71 0.9500 .
C71 C72 1.359(9) .
C72 C73 1.470(8) .
C74 H74 0.9500 .
C74 C75 1.354(8) .
C75 C90 1.463(7) 3_665
C76 H76A 0.9800 .
C76 H76B 0.9800 .
C76 H76C 0.9800 .
C76 C78 1.518(12) .
C77 H77A 0.9800 .
C77 H77B 0.9800 .
C77 H77C 0.9800 .
C77 C78 1.523(13) .
C78 C80 1.539(11) .
C78 C82 1.589(9) .
C79 H79A 0.9900 .
C79 H79B 0.9900 .
C79 C80 1.519(12) .
C79 C84 1.521(9) .
C80 H80 1.0000 .
C80 C81 1.523(12) .
C81 H81A 0.9900 .
C81 H81B 0.9900 .
C81 C82 1.569(8) .
C82 H82 1.0000 .
C82 C83 1.509(9) .
C83 C84 1.395(9) .
C84 C85 1.374(11) .
C85 H85 0.9500 .
C85 C86 1.384(10) .
C86 H86 0.9500 .
C86 C87 1.402(9) .
C87 C88 1.438(8) .
C89 H89 0.9500 .
C89 C90 1.354(8) .
C90 C75 1.463(7) 2_655
C91 H91A 0.9800 .
C91 H91B 0.9800 .
C91 H91C 0.9800 .
C91 C93 1.538(12) .
C92 H92A 0.9800 .
C92 H92B 0.9800 .
C92 H92C 0.9800 .
C92 C93 1.522(13) .
C93 C95 1.560(13) .
C93 C97 1.571(9) .
C94 H94A 0.9900 .
C94 H94B 0.9900 .
C94 C95 1.520(13) .
C94 C99 1.501(10) .
C95 H95 1.0000 .
C95 C96 1.576(12) .
C96 H96A 0.9900 .
C96 H96B 0.9900 .
C96 C97 1.560(9) .
C97 H97 1.0000 .
C97 C98 1.491(9) .
C98 C99 1.391(9) .
C99 C100 1.355(12) .
C100 H100 0.9500 .
C100 C101 1.390(11) .
C101 H101 0.9500 .
C101 C102 1.365(9) .
C102 C103 1.452(8) .
C104 H104 0.9500 .
C104 C105 1.373(8) .
C105 C106 1.440(8) .
C106 C107 1.354(8) .
C107 H107 0.9500 .
C108 C109 1.460(8) 3_665
C109 C108 1.460(8) 2_655
C109 C110 1.389(9) .
C110 H110 0.9500 .
C110 C111 1.371(10) .
C111 H111 0.9500 .
C111 C112 1.373(9) .
C112 C113 1.399(8) .
C112 C117 1.550(9) .
C113 C114 1.492(8) .
C114 H114 1.0000 .
C114 C115 1.537(8) .
C114 C118 1.586(8) .
C115 H11A 0.9900 .
C115 H11B 0.9900 .
C115 C116 1.543(9) .
C116 H116 1.0000 .
C116 C117 1.483(9) .
C116 C118 1.576(9) .
C117 H11C 0.9900 .
C117 H11D 0.9900 .
C118 C119 1.521(10) .
C118 C120 1.506(10) .
C119 H11E 0.9800 .
C119 H11F 0.9800 .
C119 H11G 0.9800 .
C120 H12A 0.9800 .
C120 H12B 0.9800 .
C120 H12C 0.9800 .
Cl1 O1 1.397(7) .
Cl1 O2 1.386(7) .
Cl1 O3 1.468(9) .
Cl1 O4 1.420(7) .
Cl2 O5 1.437(7) .
Cl2 O6 1.426(7) .
Cl2 O7 1.393(8) .
Cl2 O8 1.442(7) .
Cl3 O9 1.440(9) 2
Cl3 O9 1.440(9) 3
Cl3 O9 1.440(9) .
Cl3 O10 1.350(15) .
Cl4 O11 1.410(6) .
Cl4 O12 1.405(6) .
Cl4 O13 1.471(6) .
Cl4 O14 1.387(7) .
Cl5 O15 1.379(6) .
Cl5 O16 1.395(6) .
Cl5 O17 1.401(5) .
Cl5 O18 1.512(7) .
Cl6 O19 1.412(6) .
Cl6 O20 1.460(7) .
Cl6 O21 1.420(5) .
Cl6 O22 1.378(6) .
N1S C1S 1.151(10) .
C1S C2S 1.479(10) .
C2S H2SA 0.9800 .
C2S H2SB 0.9800 .
C2S H2SC 0.9800 .
C3S H3SA 0.9900 .
C3S H3SB 0.9900 .
C3S Cl7 1.767(9) .
C3S Cl8 1.751(9) .

loop_
_platon_squeeze_void_nr
_platon_squeeze_void_average_x
_platon_squeeze_void_average_y
_platon_squeeze_void_average_z
_platon_squeeze_void_volume
_platon_squeeze_void_count_electrons
_platon_squeeze_void_content
1 0.000 0.000 0.450 96 41 ' '
2 0.207 0.543 -0.010 3173 805 ' '
3 0.667 0.333 0.948 93 49 ' '
